data_7104649
loop_
_publ_author_name
'Dydio, Pawe\/l'
'Zieli\'nski, Tomasz'
'Jurczak, Janusz'

_publ_section_title
;
 Anion receptors based on 7,7'-diamido-2,2'-diindolylmethane.
;
_journal_issue 30
_journal_name_full 'Chemical communications (Cambridge, England)'
_journal_page_first 4560
_journal_page_last 4562
_journal_paper_doi 10.1039/b907164d
_journal_volume 34
_journal_year 2009
_chemical_formula_sum 'C52 H77 N5 O4'
_chemical_formula_weight 836.19
_chemical_name_systematic
;
?
;
_space_group_IT_number 2
_symmetry_cell_setting triclinic
_symmetry_space_group_name_Hall '-P 1'
_symmetry_space_group_name_H-M 'P -1'
_atom_sites_solution_hydrogens geom
_atom_sites_solution_primary direct
_atom_sites_solution_secondary difmap
_audit_creation_method SHELXL-97
_cell_angle_alpha 101.614(7)
_cell_angle_beta 100.781(7)
_cell_angle_gamma 94.217(6)
_cell_formula_units_Z 4
_cell_length_a 13.4563(10)
_cell_length_b 13.7844(11)
_cell_length_c 27.517(2)
_cell_measurement_temperature 100(2)
_cell_volume 4878.4(7)
_computing_cell_refinement
;
CrysAlis RED, Oxford Diffraction Ltd.,
Version 1.171.28cycle4 beta (release 11-11-2005 CrysAlis171 .NET)
(compiled Nov 11 2005,15:50:43)
;
_computing_data_collection
;
CrysAlis CCD, Oxford Diffraction Ltd.,
Version 1.171.28cycle4 beta (release 11-11-2005 CrysAlis171 .NET)
(compiled Nov 11 2005,15:50:43)
;
_computing_data_reduction
;
CrysAlis RED, Oxford Diffraction Ltd.,
Version 1.171.28cycle4 beta (release 11-11-2005 CrysAlis171 .NET)
(compiled Nov 11 2005,15:50:43)
;
_computing_molecular_graphics 'Diamond 3.1'
_computing_publication_material SHELXTL-97
_computing_structure_refinement 'SHELXL-97 (Sheldrick, 1997)'
_computing_structure_solution 'SHELXS-97 (Sheldrick, 1990)'
_diffrn_ambient_temperature 100(2)
_diffrn_detector_area_resol_mean 8.6479
_diffrn_measured_fraction_theta_full 0.998
_diffrn_measured_fraction_theta_max 0.998
_diffrn_measurement_device_type 'KM4 CCD'
_diffrn_measurement_method 'omega scan'
_diffrn_radiation_monochromator graphite
_diffrn_radiation_source 'fine-focus sealed tube'
_diffrn_radiation_type MoK\a
_diffrn_radiation_wavelength 0.71073
_diffrn_reflns_av_R_equivalents 0.0403
_diffrn_reflns_av_sigmaI/netI 0.0904
_diffrn_reflns_limit_h_max 17
_diffrn_reflns_limit_h_min -17
_diffrn_reflns_limit_k_max 17
_diffrn_reflns_limit_k_min -17
_diffrn_reflns_limit_l_max 35
_diffrn_reflns_limit_l_min -35
_diffrn_reflns_number 88056
_diffrn_reflns_theta_full 27.00
_diffrn_reflns_theta_max 27.00
_diffrn_reflns_theta_min 2.76
_diffrn_standards_number '1 frame'
_exptl_absorpt_coefficient_mu 0.072
_exptl_absorpt_correction_T_max 0.99
_exptl_absorpt_correction_T_min 0.97
_exptl_absorpt_correction_type multi-scan
_exptl_absorpt_process_details
;
CrysAlis RED, Oxford Diffraction Ltd.,
Version 1.171.28cycle4 beta (release 11-11-2005 CrysAlis171 .NET)
(compiled Nov 11 2005,15:50:43)
Empirical absorption correction using spherical harmonics,
implemented in SCALE3 ABSPACK scaling algorithm.
;
_exptl_crystal_colour colourless
_exptl_crystal_density_diffrn 1.139
_exptl_crystal_density_method 'not measured'
_exptl_crystal_description prismatic
_exptl_crystal_F_000 1824
_exptl_crystal_size_max 0.70
_exptl_crystal_size_mid 0.16
_exptl_crystal_size_min 0.15
_refine_diff_density_max 0.455
_refine_diff_density_min -0.254
_refine_diff_density_rms 0.037
_refine_ls_extinction_coef 0.0014(2)
_refine_ls_extinction_expression Fc^*^=kFc[1+0.001xFc^2^\l^3^/sin(2\q)]^-1/4^
_refine_ls_extinction_method SHELXL
_refine_ls_goodness_of_fit_ref 0.827
_refine_ls_hydrogen_treatment mixed
_refine_ls_matrix_type full
_refine_ls_number_parameters 1318
_refine_ls_number_reflns 21275
_refine_ls_number_restraints 37
_refine_ls_restrained_S_all 0.839
_refine_ls_R_factor_all 0.1031
_refine_ls_R_factor_gt 0.0425
_refine_ls_shift/su_max 0.001
_refine_ls_shift/su_mean 0.000
_refine_ls_structure_factor_coef Fsqd
_refine_ls_weighting_details 'calc w=1/[\s^2^(Fo^2^)+(0.0571P)^2^+0.0000P] where P=(Fo^2^+2Fc^2^)/3'
_refine_ls_weighting_scheme calc
_refine_ls_wR_factor_gt 0.0949
_refine_ls_wR_factor_ref 0.1073
_reflns_number_gt 10525
_reflns_number_total 21275
_reflns_threshold_expression >2sigma(I)
_cod_data_source_file b907164d.txt
_cod_data_source_block p156tbab
_cod_depositor_comments
;
The following automatic conversions were performed:
'_symmetry_cell_setting' value 'Triclinic' changed to 'triclinic'
according to '/home/saulius/struct/CIF-dictionaries/cif_core.dic'
dictionary named 'cif_core.dic' version 2.4.1 from 2010-06-29.

Automatic conversion script
Id: cif_fix_enum 1527 2010-12-29 10:47:43Z saulius 
;
_cod_original_sg_symbol_H-M P-1
_cod_database_code 7104649

loop_
_symmetry_equiv_pos_as_xyz
'x, y, z'
'-x, -y, -z'

loop_
_atom_site_label
_atom_site_type_symbol
_atom_site_fract_x
_atom_site_fract_y
_atom_site_fract_z
_atom_site_U_iso_or_equiv
_atom_site_adp_type
_atom_site_occupancy
_atom_site_symmetry_multiplicity
_atom_site_calc_flag
_atom_site_refinement_flags
_atom_site_disorder_assembly
_atom_site_disorder_group
O1A O 0.16884(10) -0.00002(10) 0.16694(5) 0.0505(4) Uani 1 1 d . . .
N1A N 0.20899(12) 0.08041(12) 0.10764(7) 0.0396(4) Uani 1 1 d . . .
N2A N 0.34677(11) 0.18720(10) 0.05956(6) 0.0293(4) Uani 1 1 d . . .
N3A N 0.36495(11) 0.43865(10) 0.06721(5) 0.0239(3) Uani 1 1 d . A .
N4A N 0.24815(11) 0.57719(12) 0.12421(6) 0.0323(4) Uani 1 1 d . . .
C1A C 0.42760(12) 0.21298(12) 0.03823(6) 0.0262(4) Uani 1 1 d . . .
C2A C 0.50141(12) 0.15139(12) 0.04641(6) 0.0281(4) Uani 1 1 d . . .
C3A C 0.60165(12) 0.15125(13) 0.02980(7) 0.0349(4) Uani 1 1 d . . .
H3A1 H 0.6015 0.1915 0.0042 0.052 Uiso 1 1 calc R . .
H3A2 H 0.6120 0.0827 0.0153 0.052 Uiso 1 1 calc R . .
H3A3 H 0.6569 0.1795 0.0591 0.052 Uiso 1 1 calc R . .
C4A C 0.46379(12) 0.08274(12) 0.07322(7) 0.0302(4) Uani 1 1 d . . .
C5A C 0.50226(14) 0.00198(13) 0.09104(7) 0.0377(5) Uani 1 1 d . . .
H5A H 0.5678 -0.0154 0.0871 0.045 Uiso 1 1 calc R . .
C6A C 0.44337(15) -0.05144(14) 0.11432(7) 0.0419(5) Uani 1 1 d . . .
H6A H 0.4689 -0.1067 0.1263 0.050 Uiso 1 1 calc R . .
C7A C 0.34666(14) -0.02746(13) 0.12111(7) 0.0401(5) Uani 1 1 d . . .
H7A H 0.3081 -0.0665 0.1374 0.048 Uiso 1 1 calc R . .
C8A C 0.30698(13) 0.05233(13) 0.10431(7) 0.0344(4) Uani 1 1 d . . .
C9A C 0.36691(13) 0.10674(12) 0.08034(7) 0.0295(4) Uani 1 1 d . . .
C10A C 0.14593(14) 0.05252(13) 0.13659(7) 0.0380(5) Uani 1 1 d . . .
C11A C 0.04228(14) 0.08864(14) 0.12723(8) 0.0453(5) Uani 1 1 d . . .
H11A H 0.0487 0.1544 0.1182 0.054 Uiso 1 1 calc R . .
H11B H 0.0152 0.0970 0.1587 0.054 Uiso 1 1 calc R . .
C12A C -0.03171(15) 0.01563(15) 0.08474(9) 0.0531(6) Uani 1 1 d . . .
H12A H -0.0339 -0.0513 0.0927 0.064 Uiso 1 1 calc R . .
H12B H -0.0067 0.0110 0.0528 0.064 Uiso 1 1 calc R . .
C13A C -0.13942(16) 0.04665(17) 0.07694(11) 0.0727(8) Uani 1 1 d . . .
H13A H -0.1670 0.0455 0.1074 0.109 Uiso 1 1 calc R . .
H13B H -0.1831 0.0002 0.0478 0.109 Uiso 1 1 calc R . .
H13C H -0.1372 0.1142 0.0706 0.109 Uiso 1 1 calc R . .
C14A C 0.42256(12) 0.29694(11) 0.01085(6) 0.0243(4) Uani 1 1 d . . .
H14A H 0.4785 0.2926 -0.0086 0.029 Uiso 1 1 calc R . .
C15A C 0.32190(12) 0.28461(12) -0.02836(6) 0.0265(4) Uani 1 1 d . . .
H15A H 0.2644 0.2861 -0.0106 0.032 Uiso 1 1 calc R . .
H15B H 0.3210 0.3416 -0.0453 0.032 Uiso 1 1 calc R . .
C16A C 0.30716(13) 0.18847(12) -0.06810(7) 0.0349(4) Uani 1 1 d . . .
H16A H 0.3625 0.1877 -0.0868 0.052 Uiso 1 1 calc R . .
H16B H 0.2418 0.1837 -0.0917 0.052 Uiso 1 1 calc R . .
H16C H 0.3076 0.1318 -0.0516 0.052 Uiso 1 1 calc R . .
C17A C 0.44218(12) 0.39724(12) 0.04632(6) 0.0225(4) Uani 1 1 d . . .
C18A C 0.52932(12) 0.46160(12) 0.06279(6) 0.0234(4) Uani 1 1 d . . .
C19A C 0.63023(12) 0.44661(12) 0.04810(7) 0.0288(4) Uani 1 1 d . . .
H19A H 0.6415 0.3764 0.0450 0.043 Uiso 1 1 calc R . .
H19B H 0.6848 0.4884 0.0742 0.043 Uiso 1 1 calc R . .
H19C H 0.6301 0.4653 0.0156 0.043 Uiso 1 1 calc R . .
C20A C 0.50608(12) 0.54797(12) 0.09528(6) 0.0243(4) Uani 1 1 d . A .
C21A C 0.56222(13) 0.63864(12) 0.12326(6) 0.0281(4) Uani 1 1 d . . .
H21A H 0.6323 0.6523 0.1230 0.034 Uiso 1 1 calc R . .
C22A C 0.51339(13) 0.70680(13) 0.15083(6) 0.0320(4) Uani 1 1 d . A .
H22A H 0.5510 0.7680 0.1698 0.038 Uiso 1 1 calc R . .
C23A C 0.41040(13) 0.68951(13) 0.15198(6) 0.0317(4) Uani 1 1 d . . .
H23A H 0.3795 0.7392 0.1713 0.038 Uiso 1 1 calc R A .
C24A C 0.35247(12) 0.60082(13) 0.12533(6) 0.0280(4) Uani 1 1 d . A .
C25A C 0.40239(12) 0.53078(12) 0.09722(6) 0.0234(4) Uani 1 1 d . . .
C26A C 0.1868(5) 0.6448(7) 0.1474(3) 0.0344(16) Uani 0.503(11) 1 d PD A 1
O2A O 0.2152(3) 0.7258(5) 0.1746(2) 0.0565(19) Uani 0.503(11) 1 d PU A 1
C27A C 0.0797(6) 0.5967(10) 0.1382(6) 0.054(3) Uani 0.503(11) 1 d PD A 1
H27A H 0.0714 0.5316 0.1139 0.064 Uiso 0.503(11) 1 calc PR A 1
H27B H 0.0636 0.5850 0.1704 0.064 Uiso 0.503(11) 1 calc PR A 1
C28A C 0.0107(6) 0.6620(6) 0.1176(2) 0.0329(15) Uani 0.503(11) 1 d PD A 1
H28A H 0.0220 0.6657 0.0835 0.040 Uiso 0.503(11) 1 calc PR A 1
H28B H 0.0282 0.7299 0.1394 0.040 Uiso 0.503(11) 1 calc PR A 1
C29A C -0.1019(8) 0.6296(12) 0.1134(7) 0.053(2) Uani 0.503(11) 1 d PD A 1
H29A H -0.1195 0.5611 0.0935 0.079 Uiso 0.503(11) 1 calc PR A 1
H29B H -0.1430 0.6741 0.0967 0.079 Uiso 0.503(11) 1 calc PR A 1
H29C H -0.1157 0.6329 0.1474 0.079 Uiso 0.503(11) 1 calc PR A 1
C26C C 0.1930(5) 0.6092(6) 0.1585(3) 0.0356(17) Uani 0.497(11) 1 d PD A 2
O2C O 0.2296(4) 0.6735(6) 0.1965(2) 0.064(3) Uani 0.497(11) 1 d P A 2
C27C C 0.0808(6) 0.5755(9) 0.1462(5) 0.043(2) Uani 0.497(11) 1 d PD A 2
H27E H 0.0687 0.5114 0.1209 0.051 Uiso 0.497(11) 1 calc PR A 2
H27F H 0.0612 0.5620 0.1773 0.051 Uiso 0.497(11) 1 calc PR A 2
C28C C 0.0123(9) 0.6424(7) 0.1266(4) 0.083(3) Uani 0.497(11) 1 d PDU A 2
H28E H 0.0247 0.6490 0.0930 0.099 Uiso 0.497(11) 1 calc PR A 2
H28F H 0.0292 0.7093 0.1495 0.099 Uiso 0.497(11) 1 calc PR A 2
C29C C -0.1005(9) 0.6090(14) 0.1212(8) 0.067(3) Uani 0.497(11) 1 d PD A 2
H29G H -0.1181 0.5424 0.0989 0.100 Uiso 0.497(11) 1 calc PR A 2
H29H H -0.1412 0.6561 0.1064 0.100 Uiso 0.497(11) 1 calc PR A 2
H29I H -0.1148 0.6070 0.1546 0.100 Uiso 0.497(11) 1 calc PR A 2
H1NA H 0.1856(14) 0.1202(14) 0.0873(7) 0.054(6) Uiso 1 1 d . . .
H2NA H 0.2894(14) 0.2116(13) 0.0563(7) 0.047(6) Uiso 1 1 d . . .
H3NA H 0.3046(13) 0.4131(12) 0.0629(6) 0.032(5) Uiso 1 1 d . . .
H4NA H 0.2152(13) 0.5228(13) 0.1019(7) 0.042(6) Uiso 1 1 d . . .
O3A O 0.14408(9) 0.22805(10) 0.05011(6) 0.0499(4) Uani 1 1 d . . .
O4A O 0.15825(8) 0.39198(9) 0.05700(5) 0.0380(3) Uani 1 1 d . . .
C30A C 0.10752(13) 0.30700(14) 0.04466(7) 0.0319(4) Uani 1 1 d . . .
C31A C -0.00322(12) 0.30131(12) 0.02098(6) 0.0271(4) Uani 1 1 d . . .
C32A C -0.04974(12) 0.38677(13) 0.01836(6) 0.0276(4) Uani 1 1 d . . .
H32A H -0.0116 0.4501 0.0329 0.033 Uiso 1 1 calc R . .
C33A C -0.15076(13) 0.38169(14) -0.00499(7) 0.0348(4) Uani 1 1 d . . .
H33A H -0.1819 0.4410 -0.0062 0.042 Uiso 1 1 calc R . .
C34A C -0.20605(14) 0.29004(16) -0.02650(7) 0.0447(5) Uani 1 1 d . . .
H34A H -0.2754 0.2861 -0.0429 0.054 Uiso 1 1 calc R . .
C35A C -0.16099(15) 0.20423(16) -0.02431(8) 0.0503(6) Uani 1 1 d . . .
H35A H -0.1992 0.1411 -0.0392 0.060 Uiso 1 1 calc R . .
C36A C -0.06009(14) 0.20979(14) -0.00049(8) 0.0423(5) Uani 1 1 d . . .
H36A H -0.0295 0.1503 0.0012 0.051 Uiso 1 1 calc R . .
N5A N 0.58381(10) 0.35421(12) 0.20950(5) 0.0381(4) Uani 1 1 d . . .
C37A C 0.64828(13) 0.33702(15) 0.16960(7) 0.0417(5) Uani 1 1 d . B .
H37A H 0.6349 0.3858 0.1479 0.050 Uiso 1 1 calc R . .
H37B H 0.6260 0.2696 0.1478 0.050 Uiso 1 1 calc R . .
C38A C 0.76268(14) 0.34566(17) 0.18995(8) 0.0508(6) Uani 1 1 d . . .
H38A H 0.7772 0.2989 0.2127 0.061 Uiso 1 1 calc R B .
H38B H 0.7870 0.4142 0.2100 0.061 Uiso 1 1 calc R . .
C39A C 0.81948(15) 0.32194(18) 0.14668(8) 0.0581(6) Uani 1 1 d . B .
H39A H 0.7994 0.2515 0.1286 0.070 Uiso 1 1 calc R . .
H39B H 0.7995 0.3644 0.1222 0.070 Uiso 1 1 calc R . .
C40A C 0.93258(16) 0.33886(18) 0.16511(9) 0.0669(7) Uani 1 1 d . . .
H40A H 0.9530 0.4089 0.1824 0.100 Uiso 1 1 calc R B .
H40B H 0.9659 0.3228 0.1362 0.100 Uiso 1 1 calc R . .
H40C H 0.9529 0.2960 0.1888 0.100 Uiso 1 1 calc R . .
C41A C 0.62255(14) 0.45078(15) 0.24814(7) 0.0448(7) Uani 0.810(4) 1 d P B 3
H41A H 0.6942 0.4475 0.2641 0.054 Uiso 0.810(4) 1 calc PR B 3
H41B H 0.5825 0.4559 0.2751 0.054 Uiso 0.810(4) 1 calc PR B 3
C42A C 0.6177(2) 0.5472(2) 0.22715(9) 0.0427(7) Uani 0.810(4) 1 d P B 3
H42A H 0.6490 0.5389 0.1970 0.051 Uiso 0.810(4) 1 calc PR B 3
H42B H 0.5455 0.5572 0.2162 0.051 Uiso 0.810(4) 1 calc PR B 3
C43A C 0.6723(2) 0.6396(2) 0.26619(11) 0.0586(9) Uani 0.810(4) 1 d P B 3
H43A H 0.6466 0.6997 0.2561 0.070 Uiso 0.810(4) 1 calc PR B 3
H43B H 0.6556 0.6371 0.2995 0.070 Uiso 0.810(4) 1 calc PR B 3
C44A C 0.7873(2) 0.6491(3) 0.27174(12) 0.0690(10) Uani 0.810(4) 1 d P B 3
H44A H 0.8130 0.5887 0.2804 0.104 Uiso 0.810(4) 1 calc PR B 3
H44B H 0.8182 0.7071 0.2987 0.104 Uiso 0.810(4) 1 calc PR B 3
H44C H 0.8047 0.6574 0.2397 0.104 Uiso 0.810(4) 1 calc PR B 3
C41C C 0.62255(14) 0.45078(15) 0.24814(7) 0.0448(7) Uani 0.19 1 d PD B 4
H41E H 0.5664 0.4752 0.2641 0.054 Uiso 0.190(4) 1 calc PR B 4
H41F H 0.6770 0.4385 0.2751 0.054 Uiso 0.190(4) 1 calc PR B 4
C42C C 0.6616(12) 0.5251(10) 0.2248(6) 0.072(6) Uiso 0.190(4) 1 d PD B 4
H42E H 0.6063 0.5497 0.2030 0.086 Uiso 0.190(4) 1 calc PR B 4
H42F H 0.7116 0.4999 0.2046 0.086 Uiso 0.190(4) 1 calc PR B 4
C43C C 0.7144(12) 0.6089(9) 0.2736(5) 0.049(4) Uiso 0.190(4) 1 d PD B 4
H43E H 0.6675 0.6205 0.2974 0.059 Uiso 0.190(4) 1 calc PR B 4
H43F H 0.7769 0.5869 0.2912 0.059 Uiso 0.190(4) 1 calc PR B 4
C44C C 0.7409(13) 0.7050(10) 0.2571(6) 0.087(5) Uiso 0.190(4) 1 d PD B 4
H44G H 0.7698 0.6895 0.2266 0.130 Uiso 0.190(4) 1 calc PR B 4
H44H H 0.7908 0.7498 0.2844 0.130 Uiso 0.190(4) 1 calc PR B 4
H44I H 0.6792 0.7375 0.2496 0.130 Uiso 0.190(4) 1 calc PR B 4
C45A C 0.47586(13) 0.35715(15) 0.18144(7) 0.0428(7) Uani 0.347(5) 1 d P B 5
H45A H 0.4752 0.4195 0.1688 0.051 Uiso 0.347(5) 1 calc PR B 5
H45B H 0.4611 0.3012 0.1513 0.051 Uiso 0.347(5) 1 calc PR B 5
C46A C 0.3910(9) 0.3520(10) 0.2076(4) 0.062(4) Uani 0.347(5) 1 d P B 5
H46A H 0.3988 0.4134 0.2344 0.074 Uiso 0.347(5) 1 calc PR B 5
H46B H 0.3962 0.2951 0.2245 0.074 Uiso 0.347(5) 1 calc PR B 5
C47A C 0.2882(15) 0.3408(9) 0.1756(7) 0.045(3) Uani 0.347(5) 1 d P B 5
H47A H 0.2862 0.3915 0.1546 0.054 Uiso 0.347(5) 1 calc PR B 5
H47B H 0.2762 0.2744 0.1522 0.054 Uiso 0.347(5) 1 calc PR B 5
C48A C 0.2049(5) 0.3507(8) 0.2030(3) 0.065(3) Uani 0.347(5) 1 d P B 5
H48A H 0.1964 0.2927 0.2180 0.097 Uiso 0.347(5) 1 calc PR B 5
H48B H 0.1417 0.3546 0.1794 0.097 Uiso 0.347(5) 1 calc PR B 5
H48C H 0.2207 0.4115 0.2299 0.097 Uiso 0.347(5) 1 calc PR B 5
C45C C 0.47586(13) 0.35715(15) 0.18144(7) 0.0428(7) Uani 0.65 1 d P B 6
H45E H 0.4461 0.2886 0.1635 0.051 Uiso 0.653(5) 1 calc PR B 6
H45F H 0.4781 0.3975 0.1556 0.051 Uiso 0.653(5) 1 calc PR B 6
C46C C 0.4059(5) 0.4018(4) 0.2171(3) 0.0414(13) Uani 0.653(5) 1 d P B 6
H46E H 0.4134 0.3712 0.2470 0.050 Uiso 0.653(5) 1 calc PR B 6
H46F H 0.4250 0.4746 0.2290 0.050 Uiso 0.653(5) 1 calc PR B 6
C47C C 0.2952(7) 0.3799(4) 0.1871(3) 0.0414(16) Uani 0.653(5) 1 d P B 6
H47E H 0.2922 0.3971 0.1536 0.050 Uiso 0.653(5) 1 calc PR B 6
H47F H 0.2731 0.3076 0.1811 0.050 Uiso 0.653(5) 1 calc PR B 6
C48C C 0.2224(2) 0.4372(4) 0.21390(13) 0.0538(12) Uani 0.653(5) 1 d P B 6
H48G H 0.2264 0.4221 0.2475 0.081 Uiso 0.653(5) 1 calc PR B 6
H48H H 0.1528 0.4178 0.1940 0.081 Uiso 0.653(5) 1 calc PR B 6
H48I H 0.2406 0.5088 0.2177 0.081 Uiso 0.653(5) 1 calc PR B 6
C49A C 0.58806(15) 0.27382(15) 0.23956(7) 0.0463(5) Uani 1 1 d . B .
H49A H 0.6568 0.2819 0.2614 0.056 Uiso 1 1 calc R . .
H49B H 0.5387 0.2844 0.2621 0.056 Uiso 1 1 calc R . .
C50A C 0.56602(16) 0.16869(17) 0.20902(8) 0.0577(6) Uani 1 1 d . . .
H50A H 0.6256 0.1497 0.1945 0.069 Uiso 1 1 calc R B .
H50B H 0.5071 0.1636 0.1807 0.069 Uiso 1 1 calc R . .
C51A C 0.54222(18) 0.09710(19) 0.24301(9) 0.0733(8) Uani 1 1 d . B .
H51A H 0.5449 0.0276 0.2253 0.088 Uiso 1 1 calc R . .
H51B H 0.5948 0.1121 0.2747 0.088 Uiso 1 1 calc R . .
C52A C 0.43896(18) 0.1063(2) 0.25581(9) 0.0803(8) Uani 1 1 d U . .
H52A H 0.4351 0.1756 0.2722 0.120 Uiso 1 1 calc R B .
H52B H 0.4281 0.0628 0.2789 0.120 Uiso 1 1 calc R . .
H52C H 0.3863 0.0866 0.2247 0.120 Uiso 1 1 calc R . .
O1B O 0.50867(10) 0.37774(10) 0.34010(5) 0.0519(4) Uani 1 1 d . C .
O2B O -0.19154(10) 0.25774(10) 0.30241(5) 0.0523(4) Uani 1 1 d . . .
N1B N 0.42244(11) 0.32803(11) 0.39657(6) 0.0334(4) Uani 1 1 d . C .
N2B N 0.32348(10) 0.18266(11) 0.44411(5) 0.0238(3) Uani 1 1 d . . .
N3B N 0.06742(9) 0.14593(11) 0.43377(5) 0.0209(3) Uani 1 1 d . . .
N4B N -0.08240(11) 0.24816(11) 0.37446(5) 0.0261(3) Uani 1 1 d . . .
C1B C 0.30080(11) 0.09915(12) 0.46218(6) 0.0214(4) Uani 1 1 d . . .
C2B C 0.36757(11) 0.03110(12) 0.45138(6) 0.0234(4) Uani 1 1 d . . .
C3B C 0.36955(13) -0.07097(12) 0.46202(6) 0.0305(4) Uani 1 1 d . . .
H3B1 H 0.3311 -0.0765 0.4885 0.046 Uiso 1 1 calc R . .
H3B2 H 0.4402 -0.0826 0.4735 0.046 Uiso 1 1 calc R . .
H3B3 H 0.3386 -0.1207 0.4310 0.046 Uiso 1 1 calc R . .
C4B C 0.43693(12) 0.07655(12) 0.42648(6) 0.0249(4) Uani 1 1 d . . .
C5B C 0.52411(12) 0.04696(14) 0.40901(6) 0.0324(4) Uani 1 1 d . . .
H5B H 0.5465 -0.0159 0.4117 0.039 Uiso 1 1 calc R . .
C6B C 0.57610(13) 0.11180(15) 0.38785(7) 0.0390(5) Uani 1 1 d . . .
H6B H 0.6358 0.0931 0.3764 0.047 Uiso 1 1 calc R . .
C7B C 0.54445(13) 0.20351(15) 0.38262(6) 0.0370(5) Uani 1 1 d . . .
H7B H 0.5821 0.2453 0.3673 0.044 Uiso 1 1 calc R . .
C8B C 0.45882(12) 0.23503(13) 0.39939(6) 0.0296(4) Uani 1 1 d . . .
C9B C 0.40696(11) 0.17022(12) 0.42219(6) 0.0241(4) Uani 1 1 d . . .
C10B C 0.44663(14) 0.39157(15) 0.36759(7) 0.0409(5) Uani 1 1 d D . .
C11B C 0.3806(9) 0.4754(7) 0.3668(7) 0.053(3) Uani 0.479(4) 1 d PD C 7
H11C H 0.3383 0.4787 0.3928 0.064 Uiso 0.479(4) 1 calc PR C 7
H11D H 0.3357 0.4680 0.3330 0.064 Uiso 0.479(4) 1 calc PR C 7
C12B C 0.4584(10) 0.5666(8) 0.3788(4) 0.060(3) Uani 0.479(4) 1 d PD C 7
H12C H 0.5071 0.5574 0.3558 0.072 Uiso 0.479(4) 1 calc PR C 7
H12D H 0.4970 0.5779 0.4142 0.072 Uiso 0.479(4) 1 calc PR C 7
C13B C 0.3998(3) 0.6552(3) 0.3713(2) 0.0664(17) Uani 0.479(4) 1 d PD C 7
H13D H 0.3662 0.6455 0.3356 0.100 Uiso 0.479(4) 1 calc PR C 7
H13E H 0.4472 0.7167 0.3812 0.100 Uiso 0.479(4) 1 calc PR C 7
H13F H 0.3484 0.6604 0.3924 0.100 Uiso 0.479(4) 1 calc PR C 7
C11D C 0.4012(7) 0.4898(5) 0.3754(6) 0.038(2) Uani 0.521(4) 1 d PD C 8
H11G H 0.3505 0.4846 0.3969 0.046 Uiso 0.521(4) 1 calc PR C 8
H11H H 0.3631 0.4960 0.3419 0.046 Uiso 0.521(4) 1 calc PR C 8
C12D C 0.4702(9) 0.5872(8) 0.3987(3) 0.0419(19) Uani 0.521(4) 1 d PD C 8
H12G H 0.4278 0.6427 0.4038 0.050 Uiso 0.521(4) 1 calc PR C 8
H12H H 0.5139 0.6005 0.3750 0.050 Uiso 0.521(4) 1 calc PR C 8
C13D C 0.5374(3) 0.5837(3) 0.44937(13) 0.0401(12) Uani 0.521(4) 1 d PD C 8
H13J H 0.4945 0.5754 0.4737 0.060 Uiso 0.521(4) 1 calc PR C 8
H13K H 0.5831 0.6460 0.4623 0.060 Uiso 0.521(4) 1 calc PR C 8
H13L H 0.5777 0.5275 0.4447 0.060 Uiso 0.521(4) 1 calc PR C 8
C14B C 0.21545(11) 0.09558(11) 0.49049(6) 0.0214(4) Uani 1 1 d . . .
H14B H 0.2237 0.0385 0.5078 0.026 Uiso 1 1 calc R . .
C15B C 0.22441(11) 0.18968(12) 0.53250(6) 0.0235(4) Uani 1 1 d . . .
H15C H 0.2257 0.2491 0.5174 0.028 Uiso 1 1 calc R . .
H15D H 0.1638 0.1877 0.5480 0.028 Uiso 1 1 calc R . .
C16B C 0.32007(12) 0.19912(13) 0.57357(6) 0.0325(4) Uani 1 1 d . . .
H16D H 0.3178 0.1417 0.5895 0.049 Uiso 1 1 calc R . .
H16E H 0.3236 0.2606 0.5992 0.049 Uiso 1 1 calc R . .
H16F H 0.3803 0.2010 0.5584 0.049 Uiso 1 1 calc R . .
C17B C 0.11259(11) 0.07349(11) 0.45566(6) 0.0206(4) Uani 1 1 d . . .
C18B C 0.05047(11) -0.01458(11) 0.43964(6) 0.0216(4) Uani 1 1 d . . .
C19B C 0.06912(12) -0.11078(11) 0.45529(6) 0.0273(4) Uani 1 1 d . . .
H19D H 0.1387 -0.1248 0.4532 0.041 Uiso 1 1 calc R . .
H19E H 0.0206 -0.1650 0.4327 0.041 Uiso 1 1 calc R . .
H19F H 0.0603 -0.1055 0.4902 0.041 Uiso 1 1 calc R . .
C20B C -0.03794(11) 0.00249(11) 0.40603(6) 0.0216(4) Uani 1 1 d . . .
C21B C -0.12616(12) -0.05853(13) 0.37763(6) 0.0273(4) Uani 1 1 d . . .
H21B H -0.1366 -0.1268 0.3790 0.033 Uiso 1 1 calc R . .
C22B C -0.19697(12) -0.01712(13) 0.34784(6) 0.0300(4) Uani 1 1 d . . .
H22B H -0.2570 -0.0577 0.3285 0.036 Uiso 1 1 calc R . .
C23B C -0.18340(12) 0.08289(13) 0.34517(6) 0.0277(4) Uani 1 1 d . . .
H23B H -0.2339 0.1085 0.3237 0.033 Uiso 1 1 calc R . .
C24B C -0.09792(12) 0.14557(12) 0.37306(6) 0.0229(4) Uani 1 1 d . . .
C25B C -0.02485(11) 0.10305(12) 0.40332(6) 0.0208(4) Uani 1 1 d . . .
C26B C -0.13264(13) 0.29889(14) 0.34205(7) 0.0345(4) Uani 1 1 d . . .
C27B C -0.11647(14) 0.40984(13) 0.35955(7) 0.0375(5) Uani 1 1 d . . .
H27C H -0.1144 0.4408 0.3302 0.045 Uiso 1 1 calc R . .
H27D H -0.0504 0.4301 0.3838 0.045 Uiso 1 1 calc R . .
C28B C -0.20256(15) 0.44621(14) 0.38512(7) 0.0426(5) Uani 1 1 d . . .
H28C H -0.2682 0.4250 0.3606 0.051 Uiso 1 1 calc R . .
H28D H -0.2045 0.4141 0.4141 0.051 Uiso 1 1 calc R . .
C29B C -0.19152(17) 0.55828(15) 0.40407(8) 0.0576(6) Uani 1 1 d . . .
H29D H -0.1284 0.5796 0.4297 0.086 Uiso 1 1 calc R . .
H29E H -0.2497 0.5771 0.4192 0.086 Uiso 1 1 calc R . .
H29F H -0.1893 0.5907 0.3756 0.086 Uiso 1 1 calc R . .
H1NB H 0.3732(14) 0.3450(13) 0.4147(7) 0.048(6) Uiso 1 1 d . . .
H2NB H 0.2918(13) 0.2395(13) 0.4481(6) 0.040(5) Uiso 1 1 d . . .
H3NB H 0.0894(13) 0.2117(13) 0.4396(6) 0.038(5) Uiso 1 1 d . . .
H4NB H -0.0353(13) 0.2834(12) 0.3984(6) 0.031(5) Uiso 1 1 d . . .
O3B O 0.26006(9) 0.36689(8) 0.44942(5) 0.0383(3) Uani 1 1 d . . .
O4B O 0.09390(9) 0.35513(8) 0.44807(4) 0.0330(3) Uani 1 1 d . . .
C30B C 0.17932(14) 0.40457(12) 0.45510(6) 0.0278(4) Uani 1 1 d . . .
C31B C 0.18821(13) 0.51596(12) 0.47301(6) 0.0277(4) Uani 1 1 d . . .
C32B C 0.10221(14) 0.56409(12) 0.47755(6) 0.0302(4) Uani 1 1 d . . .
H32B H 0.0367 0.5268 0.4677 0.036 Uiso 1 1 calc R . .
C33B C 0.11142(15) 0.66649(13) 0.49650(7) 0.0370(5) Uani 1 1 d . . .
H33B H 0.0524 0.6992 0.4996 0.044 Uiso 1 1 calc R . .
C34B C 0.20644(16) 0.72020(14) 0.51082(7) 0.0431(5) Uani 1 1 d . . .
H34B H 0.2128 0.7900 0.5242 0.052 Uiso 1 1 calc R . .
C35B C 0.29223(15) 0.67387(14) 0.50592(7) 0.0435(5) Uani 1 1 d . . .
H35B H 0.3575 0.7116 0.5153 0.052 Uiso 1 1 calc R . .
C36B C 0.28294(14) 0.57202(13) 0.48728(7) 0.0373(5) Uani 1 1 d . . .
H36B H 0.3423 0.5400 0.4842 0.045 Uiso 1 1 calc R . .
N5B N 0.14228(10) 0.91250(10) 0.29057(5) 0.0263(3) Uani 1 1 d . . .
C37B C 0.11847(13) 0.84505(12) 0.32503(6) 0.0312(4) Uani 1 1 d . D .
H37C H 0.0541 0.8613 0.3355 0.037 Uiso 1 1 calc R . .
H37D H 0.1729 0.8606 0.3560 0.037 Uiso 1 1 calc R . .
C38B C 0.10818(16) 0.73370(13) 0.30284(7) 0.0460(5) Uani 1 1 d . . .
H38C H 0.1693 0.7170 0.2891 0.055 Uiso 1 1 calc R D .
H38D H 0.0481 0.7152 0.2745 0.055 Uiso 1 1 calc R . .
C39B C 0.09639(18) 0.67410(14) 0.34305(8) 0.0568(6) Uani 1 1 d . D .
H39C H 0.1527 0.6983 0.3729 0.068 Uiso 1 1 calc R . .
H39D H 0.0316 0.6860 0.3541 0.068 Uiso 1 1 calc R . .
C40B C 0.0969(2) 0.56397(17) 0.32404(10) 0.0808(8) Uani 1 1 d . . .
H40D H 0.0396 0.5390 0.2954 0.121 Uiso 1 1 calc R D .
H40E H 0.0906 0.5294 0.3513 0.121 Uiso 1 1 calc R . .
H40F H 0.1609 0.5517 0.3131 0.121 Uiso 1 1 calc R . .
C41B C 0.05685(13) 0.89802(13) 0.24428(6) 0.0338(4) Uani 1 1 d . D .
H41C H 0.0782 0.9384 0.2213 0.041 Uiso 1 1 calc R . .
H41D H 0.0486 0.8272 0.2263 0.041 Uiso 1 1 calc R . .
C42B C -0.04577(13) 0.92463(15) 0.25346(7) 0.0445(5) Uani 1 1 d . . .
H42C H -0.0392 0.9950 0.2720 0.053 Uiso 1 1 calc R D .
H42D H -0.0708 0.8820 0.2746 0.053 Uiso 1 1 calc R . .
C43B C -0.12138(15) 0.91016(16) 0.20357(7) 0.0526(6) Uani 1 1 d . D .
H43C H -0.0925 0.9483 0.1815 0.063 Uiso 1 1 calc R . .
H43D H -0.1307 0.8387 0.1864 0.063 Uiso 1 1 calc R . .
C44B C -0.22459(16) 0.9427(2) 0.20900(9) 0.0794(8) Uani 1 1 d U . .
H44D H -0.2556 0.9029 0.2292 0.119 Uiso 1 1 calc R D .
H44E H -0.2687 0.9330 0.1753 0.119 Uiso 1 1 calc R . .
H44F H -0.2163 1.0134 0.2260 0.119 Uiso 1 1 calc R . .
C45B C 0.15711(13) 1.01860(12) 0.32185(6) 0.0287(5) Uani 0.625(3) 1 d P D 9
H45C H 0.0984 1.0285 0.3386 0.034 Uiso 0.625(3) 1 calc PR D 9
H45D H 0.2189 1.0263 0.3489 0.034 Uiso 0.625(3) 1 calc PR D 9
C46B C 0.1677(5) 1.1005(5) 0.2931(3) 0.0384(14) Uani 0.625(3) 1 d P D 9
H46C H 0.2344 1.1019 0.2829 0.046 Uiso 0.625(3) 1 calc PR D 9
H46D H 0.1136 1.0868 0.2619 0.046 Uiso 0.625(3) 1 calc PR D 9
C47B C 0.1595(8) 1.1974(7) 0.3249(4) 0.038(2) Uani 0.625(3) 1 d P D 9
H47C H 0.2113 1.2090 0.3568 0.046 Uiso 0.625(3) 1 calc PR D 9
H47D H 0.0915 1.1964 0.3338 0.046 Uiso 0.625(3) 1 calc PR D 9
C48B C 0.1745(3) 1.2817(2) 0.29871(12) 0.0435(10) Uani 0.625(3) 1 d P D 9
H48D H 0.2440 1.2869 0.2927 0.065 Uiso 0.625(3) 1 calc PR D 9
H48E H 0.1635 1.3443 0.3201 0.065 Uiso 0.625(3) 1 calc PR D 9
H48F H 0.1257 1.2687 0.2662 0.065 Uiso 0.625(3) 1 calc PR D 9
C45D C 0.15711(13) 1.01860(12) 0.32185(6) 0.0287(5) Uani 0.37 1 d PD D 10
H45G H 0.0901 1.0383 0.3273 0.034 Uiso 0.375(3) 1 calc PR D 10
H45H H 0.2003 1.0208 0.3555 0.034 Uiso 0.375(3) 1 calc PR D 10
C46D C 0.2058(7) 1.0929(9) 0.2973(5) 0.045(3) Uani 0.375(3) 1 d PD D 10
H46G H 0.1824 1.0719 0.2601 0.054 Uiso 0.375(3) 1 calc PR D 10
H46H H 0.2806 1.0922 0.3052 0.054 Uiso 0.375(3) 1 calc PR D 10
C47D C 0.1803(13) 1.2049(14) 0.3156(7) 0.047(4) Uani 0.375(3) 1 d P D 10
H47G H 0.1850 1.2195 0.3528 0.056 Uiso 0.375(3) 1 calc PR D 10
H47H H 0.2314 1.2522 0.3082 0.056 Uiso 0.375(3) 1 calc PR D 10
C48D C 0.0751(4) 1.2199(5) 0.2896(2) 0.062(2) Uani 0.375(3) 1 d P D 10
H48J H 0.0685 1.2003 0.2528 0.093 Uiso 0.375(3) 1 calc PR D 10
H48K H 0.0647 1.2902 0.2991 0.093 Uiso 0.375(3) 1 calc PR D 10
H48L H 0.0239 1.1788 0.3000 0.093 Uiso 0.375(3) 1 calc PR D 10
C49B C 0.23685(12) 0.88737(13) 0.27012(6) 0.0306(4) Uani 1 1 d . D .
H49C H 0.2223 0.8192 0.2484 0.037 Uiso 1 1 calc R E 11
H49D H 0.2492 0.9337 0.2481 0.037 Uiso 1 1 calc R E 11
C50B C 0.33397(13) 0.89184(14) 0.30890(7) 0.0410(6) Uani 0.491(3) 1 d PD D 11
H50C H 0.3259 0.8472 0.3323 0.049 Uiso 0.491(3) 1 calc PR D 11
H50D H 0.3575 0.9606 0.3287 0.049 Uiso 0.491(3) 1 calc PR D 11
C51B C 0.4075(4) 0.8537(5) 0.2728(2) 0.0317(14) Uani 0.491(3) 1 d PD D 11
H51C H 0.3854 0.7827 0.2565 0.038 Uiso 0.491(3) 1 calc PR D 11
H51D H 0.4029 0.8920 0.2458 0.038 Uiso 0.491(3) 1 calc PR D 11
C52B C 0.5172(3) 0.8648(3) 0.30127(15) 0.0451(13) Uani 0.491(3) 1 d P D 11
H52D H 0.5400 0.9354 0.3166 0.068 Uiso 0.491(3) 1 calc PR D 11
H52E H 0.5603 0.8395 0.2777 0.068 Uiso 0.491(3) 1 calc PR D 11
H52F H 0.5221 0.8268 0.3279 0.068 Uiso 0.491(3) 1 calc PR D 11
C50D C 0.33397(13) 0.89184(14) 0.30890(7) 0.0410(6) Uani 0.51 1 d P D 12
H50G H 0.3157 0.8642 0.3370 0.049 Uiso 0.509(3) 1 calc PR D 12
H50H H 0.3596 0.9631 0.3230 0.049 Uiso 0.509(3) 1 calc PR D 12
C51D C 0.4226(5) 0.8391(6) 0.2927(2) 0.0502(18) Uani 0.509(3) 1 d P D 12
H51G H 0.4340 0.8559 0.2607 0.060 Uiso 0.509(3) 1 calc PR D 12
H51H H 0.4853 0.8639 0.3189 0.060 Uiso 0.509(3) 1 calc PR D 12
C52D C 0.4037(4) 0.7290(3) 0.28512(17) 0.0670(16) Uani 0.509(3) 1 d P D 12
H52J H 0.4003 0.7115 0.3176 0.101 Uiso 0.509(3) 1 calc PR D 12
H52K H 0.4592 0.6982 0.2717 0.101 Uiso 0.509(3) 1 calc PR D 12
H52L H 0.3390 0.7045 0.2611 0.101 Uiso 0.509(3) 1 calc PR D 12

loop_
_atom_site_aniso_label
_atom_site_aniso_U_11
_atom_site_aniso_U_22
_atom_site_aniso_U_33
_atom_site_aniso_U_23
_atom_site_aniso_U_13
_atom_site_aniso_U_12
O1A 0.0595(9) 0.0602(10) 0.0407(8) 0.0219(7) 0.0202(7) 0.0094(7)
N1A 0.0346(9) 0.0364(10) 0.0598(12) 0.0276(9) 0.0193(8) 0.0085(8)
N2A 0.0218(8) 0.0277(9) 0.0450(10) 0.0176(7) 0.0104(7) 0.0100(7)
N3A 0.0196(8) 0.0281(9) 0.0247(8) 0.0076(6) 0.0046(7) 0.0025(7)
N4A 0.0262(9) 0.0431(10) 0.0249(9) -0.0007(8) 0.0061(7) 0.0078(8)
C1A 0.0225(9) 0.0248(10) 0.0330(10) 0.0088(8) 0.0066(8) 0.0038(7)
C2A 0.0227(9) 0.0269(10) 0.0343(10) 0.0061(8) 0.0045(8) 0.0064(8)
C3A 0.0260(10) 0.0331(11) 0.0453(12) 0.0064(9) 0.0069(9) 0.0091(8)
C4A 0.0264(10) 0.0265(10) 0.0397(11) 0.0107(8) 0.0056(8) 0.0090(8)
C5A 0.0345(11) 0.0334(11) 0.0485(12) 0.0150(9) 0.0060(9) 0.0147(9)
C6A 0.0465(12) 0.0307(11) 0.0553(13) 0.0225(10) 0.0087(10) 0.0157(9)
C7A 0.0467(12) 0.0285(11) 0.0510(13) 0.0198(9) 0.0129(10) 0.0054(9)
C8A 0.0299(10) 0.0303(11) 0.0473(12) 0.0157(9) 0.0100(9) 0.0062(8)
C9A 0.0286(10) 0.0247(10) 0.0396(11) 0.0152(8) 0.0067(8) 0.0094(8)
C10A 0.0439(12) 0.0279(11) 0.0434(12) 0.0040(9) 0.0177(10) 0.0011(9)
C11A 0.0453(12) 0.0362(12) 0.0651(14) 0.0169(10) 0.0315(11) 0.0070(10)
C12A 0.0423(13) 0.0405(13) 0.0834(17) 0.0241(12) 0.0180(12) 0.0062(10)
C13A 0.0447(14) 0.0652(16) 0.123(2) 0.0467(16) 0.0248(14) 0.0093(12)
C14A 0.0208(9) 0.0241(9) 0.0311(10) 0.0094(8) 0.0080(7) 0.0057(7)
C15A 0.0251(9) 0.0241(9) 0.0315(10) 0.0081(8) 0.0059(8) 0.0048(7)
C16A 0.0340(11) 0.0277(10) 0.0409(11) 0.0059(9) 0.0035(9) 0.0052(8)
C17A 0.0225(9) 0.0259(9) 0.0230(9) 0.0111(7) 0.0066(7) 0.0068(7)
C18A 0.0225(9) 0.0255(9) 0.0265(9) 0.0127(7) 0.0065(7) 0.0068(7)
C19A 0.0237(9) 0.0291(10) 0.0360(10) 0.0118(8) 0.0064(8) 0.0041(8)
C20A 0.0253(9) 0.0279(10) 0.0222(9) 0.0123(8) 0.0031(7) 0.0061(8)
C21A 0.0261(9) 0.0311(10) 0.0278(10) 0.0114(8) 0.0017(8) 0.0033(8)
C22A 0.0360(11) 0.0290(10) 0.0280(10) 0.0072(8) -0.0012(8) 0.0035(8)
C23A 0.0389(11) 0.0336(11) 0.0222(10) 0.0048(8) 0.0037(8) 0.0129(9)
C24A 0.0273(10) 0.0378(11) 0.0194(9) 0.0078(8) 0.0026(8) 0.0083(8)
C25A 0.0266(9) 0.0270(10) 0.0171(9) 0.0074(7) 0.0015(7) 0.0061(8)
C26A 0.037(3) 0.036(5) 0.029(3) 0.004(3) 0.004(2) 0.016(3)
O2A 0.0455(18) 0.052(3) 0.055(3) -0.027(2) 0.0043(16) 0.0165(16)
C27A 0.046(5) 0.059(5) 0.058(6) 0.000(3) 0.023(4) 0.022(3)
C28A 0.033(3) 0.046(4) 0.019(2) -0.005(2) 0.011(2) 0.012(2)
C29A 0.045(5) 0.045(5) 0.058(6) -0.007(3) -0.004(3) 0.019(3)
C26C 0.035(3) 0.031(4) 0.034(4) -0.010(3) 0.011(3) -0.001(3)
O2C 0.050(2) 0.071(4) 0.051(3) -0.035(3) 0.028(2) -0.021(2)
C27C 0.021(4) 0.065(6) 0.032(4) -0.014(3) 0.012(3) -0.005(3)
C28C 0.079(5) 0.069(4) 0.089(5) 0.013(3) -0.001(4) -0.006(3)
C29C 0.048(5) 0.074(9) 0.078(7) 0.010(5) 0.010(4) 0.029(4)
O3A 0.0280(7) 0.0469(9) 0.0915(11) 0.0413(8) 0.0208(7) 0.0183(6)
O4A 0.0238(7) 0.0384(8) 0.0506(8) 0.0069(6) 0.0077(6) 0.0036(6)
C30A 0.0249(10) 0.0367(12) 0.0406(11) 0.0157(9) 0.0132(8) 0.0083(9)
C31A 0.0221(9) 0.0289(10) 0.0336(10) 0.0093(8) 0.0107(8) 0.0045(8)
C32A 0.0264(10) 0.0318(10) 0.0283(10) 0.0102(8) 0.0096(8) 0.0066(8)
C33A 0.0298(10) 0.0473(12) 0.0341(11) 0.0176(9) 0.0103(9) 0.0140(9)
C34A 0.0228(10) 0.0702(16) 0.0430(12) 0.0215(11) 0.0028(9) 0.0028(10)
C35A 0.0369(12) 0.0454(13) 0.0606(15) 0.0056(11) 0.0026(11) -0.0116(10)
C36A 0.0359(12) 0.0304(11) 0.0630(14) 0.0115(10) 0.0141(10) 0.0051(9)
N5A 0.0283(9) 0.0613(11) 0.0295(9) 0.0235(8) 0.0024(7) 0.0082(8)
C37A 0.0346(11) 0.0637(14) 0.0294(11) 0.0152(10) 0.0067(9) 0.0078(10)
C38A 0.0353(12) 0.0736(16) 0.0457(13) 0.0169(11) 0.0079(10) 0.0110(11)
C39A 0.0422(13) 0.0773(17) 0.0522(14) 0.0081(12) 0.0071(11) 0.0135(12)
C40A 0.0498(15) 0.0858(18) 0.0717(17) 0.0197(14) 0.0220(13) 0.0198(13)
C41A 0.0355(12) 0.0725(16) 0.0260(11) 0.0123(10) 0.0045(9) 0.0045(10)
C42A 0.0510(18) 0.0511(18) 0.0310(15) 0.0130(13) 0.0120(13) 0.0174(15)
C43A 0.084(2) 0.054(2) 0.0397(17) 0.0103(14) 0.0093(16) 0.0289(19)
C44A 0.073(2) 0.068(2) 0.060(2) 0.0073(16) 0.0119(17) -0.0040(19)
C41C 0.0355(12) 0.0725(16) 0.0260(11) 0.0123(10) 0.0045(9) 0.0045(10)
C45A 0.0288(11) 0.0698(16) 0.0357(12) 0.0308(11) 0.0000(9) 0.0067(10)
C46A 0.025(5) 0.135(11) 0.030(5) 0.034(7) 0.003(4) 0.001(7)
C47A 0.033(5) 0.050(8) 0.055(8) 0.014(6) 0.007(5) 0.009(6)
C48A 0.047(4) 0.100(7) 0.060(5) 0.035(5) 0.018(4) 0.027(5)
C45C 0.0288(11) 0.0698(16) 0.0357(12) 0.0308(11) 0.0000(9) 0.0067(10)
C46C 0.026(3) 0.058(3) 0.039(3) 0.017(3) -0.0029(19) 0.000(2)
C47C 0.031(2) 0.055(4) 0.041(4) 0.024(3) 0.000(3) 0.001(4)
C48C 0.038(2) 0.081(3) 0.055(2) 0.035(2) 0.0153(17) 0.016(2)
C49A 0.0418(12) 0.0643(15) 0.0381(12) 0.0303(11) 0.0001(9) 0.0086(10)
C50A 0.0515(14) 0.0721(17) 0.0566(15) 0.0387(13) 0.0020(11) 0.0076(12)
C51A 0.0644(17) 0.0913(19) 0.0629(16) 0.0476(14) -0.0128(13) -0.0184(14)
C52A 0.0648(16) 0.107(2) 0.0608(16) 0.0460(14) -0.0166(13) -0.0408(14)
O1B 0.0448(8) 0.0752(10) 0.0469(9) 0.0329(8) 0.0186(7) 0.0016(7)
O2B 0.0523(9) 0.0562(9) 0.0404(8) 0.0179(7) -0.0179(7) 0.0048(7)
N1B 0.0242(8) 0.0465(10) 0.0352(9) 0.0195(8) 0.0095(7) 0.0028(7)
N2B 0.0195(8) 0.0283(9) 0.0265(8) 0.0095(7) 0.0068(6) 0.0076(6)
N3B 0.0184(7) 0.0205(8) 0.0233(8) 0.0055(6) 0.0017(6) 0.0036(6)
N4B 0.0243(8) 0.0302(9) 0.0225(8) 0.0066(7) -0.0011(7) 0.0077(7)
C1B 0.0187(9) 0.0258(9) 0.0190(9) 0.0064(7) 0.0005(7) 0.0026(7)
C2B 0.0198(9) 0.0281(10) 0.0204(9) 0.0036(7) -0.0003(7) 0.0069(7)
C3B 0.0287(10) 0.0300(10) 0.0308(10) 0.0037(8) 0.0013(8) 0.0112(8)
C4B 0.0186(9) 0.0347(10) 0.0183(9) 0.0010(7) -0.0003(7) 0.0062(7)
C5B 0.0251(10) 0.0485(12) 0.0225(10) 0.0032(8) 0.0027(8) 0.0162(9)
C6B 0.0199(10) 0.0725(15) 0.0276(10) 0.0112(10) 0.0082(8) 0.0151(10)
C7B 0.0221(10) 0.0640(14) 0.0293(10) 0.0186(9) 0.0074(8) 0.0054(9)
C8B 0.0211(9) 0.0447(12) 0.0232(9) 0.0105(8) 0.0024(8) 0.0025(8)
C9B 0.0156(8) 0.0370(10) 0.0194(9) 0.0068(8) 0.0019(7) 0.0048(7)
C10B 0.0276(11) 0.0598(14) 0.0388(12) 0.0258(10) 0.0033(9) -0.0039(10)
C11B 0.015(4) 0.066(5) 0.083(8) 0.050(5) -0.009(4) -0.007(3)
C12B 0.040(5) 0.047(6) 0.100(9) 0.027(5) 0.020(6) 0.010(4)
C13B 0.055(3) 0.042(3) 0.109(5) 0.035(3) 0.016(3) 0.006(2)
C11D 0.017(4) 0.059(5) 0.046(4) 0.034(3) 0.004(4) -0.006(3)
C12D 0.040(3) 0.037(4) 0.049(4) 0.019(3) 0.004(3) -0.006(3)
C13D 0.038(2) 0.041(2) 0.040(2) 0.0126(18) 0.0027(18) -0.0049(17)
C14B 0.0202(9) 0.0240(9) 0.0218(9) 0.0082(7) 0.0036(7) 0.0075(7)
C15B 0.0223(9) 0.0267(9) 0.0229(9) 0.0056(7) 0.0065(7) 0.0059(7)
C16B 0.0281(10) 0.0362(11) 0.0300(10) 0.0037(8) 0.0009(8) 0.0053(8)
C17B 0.0197(9) 0.0249(9) 0.0203(9) 0.0065(7) 0.0082(7) 0.0075(7)
C18B 0.0206(9) 0.0238(9) 0.0230(9) 0.0060(7) 0.0089(7) 0.0059(7)
C19B 0.0295(10) 0.0251(10) 0.0292(10) 0.0065(8) 0.0096(8) 0.0061(8)
C20B 0.0198(9) 0.0243(9) 0.0223(9) 0.0032(7) 0.0097(7) 0.0042(7)
C21B 0.0234(9) 0.0296(10) 0.0289(10) 0.0019(8) 0.0112(8) 0.0014(8)
C22B 0.0186(9) 0.0384(11) 0.0290(10) -0.0003(8) 0.0052(8) -0.0010(8)
C23B 0.0189(9) 0.0399(11) 0.0240(9) 0.0054(8) 0.0041(7) 0.0076(8)
C24B 0.0208(9) 0.0275(10) 0.0215(9) 0.0031(7) 0.0078(7) 0.0071(7)
C25B 0.0171(8) 0.0270(9) 0.0187(9) 0.0033(7) 0.0057(7) 0.0052(7)
C26B 0.0288(10) 0.0435(12) 0.0320(11) 0.0126(9) 0.0010(9) 0.0115(9)
C27B 0.0370(11) 0.0408(12) 0.0389(11) 0.0208(9) 0.0014(9) 0.0148(9)
C28B 0.0483(12) 0.0475(13) 0.0346(11) 0.0142(9) 0.0041(9) 0.0185(10)
C29B 0.0727(16) 0.0527(14) 0.0548(14) 0.0203(11) 0.0120(12) 0.0345(12)
O3B 0.0381(8) 0.0294(7) 0.0545(9) 0.0148(6) 0.0186(6) 0.0106(6)
O4B 0.0300(7) 0.0252(7) 0.0412(8) 0.0081(6) -0.0002(6) 0.0024(5)
C30B 0.0341(11) 0.0265(10) 0.0251(10) 0.0112(8) 0.0049(8) 0.0066(9)
C31B 0.0330(10) 0.0255(10) 0.0254(9) 0.0098(8) 0.0032(8) 0.0037(8)
C32B 0.0378(11) 0.0271(10) 0.0272(10) 0.0105(8) 0.0050(8) 0.0053(8)
C33B 0.0525(13) 0.0305(11) 0.0323(11) 0.0128(9) 0.0096(9) 0.0140(10)
C34B 0.0670(15) 0.0226(10) 0.0360(12) 0.0077(9) 0.0013(10) 0.0021(10)
C35B 0.0456(13) 0.0311(12) 0.0464(13) 0.0101(9) -0.0063(10) -0.0070(10)
C36B 0.0362(11) 0.0302(11) 0.0432(12) 0.0116(9) -0.0002(9) 0.0017(9)
N5B 0.0294(8) 0.0284(8) 0.0210(8) 0.0025(6) 0.0078(6) 0.0049(6)
C37B 0.0372(11) 0.0349(11) 0.0250(10) 0.0075(8) 0.0137(8) 0.0044(8)
C38B 0.0630(14) 0.0334(12) 0.0463(13) 0.0059(9) 0.0283(11) 0.0006(10)
C39B 0.0853(17) 0.0339(12) 0.0599(15) 0.0063(10) 0.0445(13) -0.0018(11)
C40B 0.105(2) 0.0554(16) 0.092(2) 0.0212(14) 0.0446(17) 0.0008(14)
C41B 0.0394(11) 0.0363(11) 0.0207(9) -0.0006(8) 0.0013(8) 0.0039(9)
C42B 0.0331(11) 0.0592(14) 0.0342(11) 0.0005(10) -0.0002(9) 0.0053(10)
C43B 0.0422(13) 0.0677(15) 0.0374(12) -0.0005(11) -0.0059(10) 0.0095(11)
C44B 0.0460(14) 0.125(2) 0.0513(15) -0.0017(14) -0.0111(12) 0.0201(14)
C45B 0.0339(11) 0.0291(11) 0.0213(10) -0.0002(8) 0.0057(8) 0.0078(8)
C46B 0.067(4) 0.025(3) 0.028(2) 0.0118(17) 0.011(3) 0.018(3)
C47B 0.058(5) 0.022(3) 0.038(4) 0.011(2) 0.010(3) 0.011(3)
C48B 0.060(2) 0.0297(19) 0.043(2) 0.0162(16) 0.0070(17) 0.0018(16)
C45D 0.0339(11) 0.0291(11) 0.0213(10) -0.0002(8) 0.0057(8) 0.0078(8)
C46D 0.072(7) 0.035(4) 0.027(4) 0.004(3) 0.002(5) 0.034(5)
C47D 0.056(7) 0.046(7) 0.026(7) -0.004(5) -0.003(5) -0.013(5)
C48D 0.057(4) 0.077(5) 0.065(4) 0.024(4) 0.031(3) 0.029(4)
C49B 0.0349(10) 0.0304(10) 0.0287(10) 0.0018(8) 0.0167(8) 0.0047(8)
C50B 0.0333(11) 0.0441(13) 0.0461(13) 0.0065(10) 0.0113(10) 0.0091(9)
C51B 0.016(3) 0.032(3) 0.043(4) 0.001(3) 0.000(3) 0.0089(19)
C52B 0.026(2) 0.063(3) 0.039(2) -0.008(2) 0.0077(19) 0.005(2)
C50D 0.0333(11) 0.0441(13) 0.0461(13) 0.0065(10) 0.0113(10) 0.0091(9)
C51D 0.042(4) 0.063(4) 0.043(4) 0.007(3) 0.002(3) 0.025(3)
C52D 0.095(4) 0.078(4) 0.055(3) 0.036(3) 0.039(3) 0.058(3)

loop_
_atom_type_symbol
_atom_type_description
_atom_type_scat_dispersion_real
_atom_type_scat_dispersion_imag
_atom_type_scat_source
C C 0.0033 0.0016 'International Tables Vol C Tables 4.2.6.8 and 6.1.1.4'
H H 0.0000 0.0000 'International Tables Vol C Tables 4.2.6.8 and 6.1.1.4'
N N 0.0061 0.0033 'International Tables Vol C Tables 4.2.6.8 and 6.1.1.4'
O O 0.0106 0.0060 'International Tables Vol C Tables 4.2.6.8 and 6.1.1.4'

loop_
_geom_angle_atom_site_label_1
_geom_angle_atom_site_label_2
_geom_angle_atom_site_label_3
_geom_angle
_geom_angle_site_symmetry_1
_geom_angle_site_symmetry_3
_geom_angle_publ_flag
C10A N1A C8A 128.28(17) . . ?
C10A N1A H1NA 116.4(12) . . ?
C8A N1A H1NA 115.3(12) . . ?
C9A N2A C1A 108.83(14) . . ?
C9A N2A H2NA 125.0(12) . . ?
C1A N2A H2NA 125.5(13) . . ?
C25A N3A C17A 108.98(14) . . ?
C25A N3A H3NA 123.8(12) . . ?
C17A N3A H3NA 127.2(12) . . ?
C26C N4A C24A 129.8(3) . . ?
C26C N4A C26A 26.2(3) . . ?
C24A N4A C26A 124.0(4) . . ?
C26C N4A H4NA 110.5(12) . . ?
C24A N4A H4NA 117.9(11) . . ?
C26A N4A H4NA 116.6(12) . . ?
C2A C1A N2A 109.55(14) . . ?
C2A C1A C14A 130.91(15) . . ?
N2A C1A C14A 119.53(14) . . ?
C1A C2A C4A 106.54(14) . . ?
C1A C2A C3A 128.19(15) . . ?
C4A C2A C3A 125.25(14) . . ?
C2A C3A H3A1 109.5 . . ?
C2A C3A H3A2 109.5 . . ?
H3A1 C3A H3A2 109.5 . . ?
C2A C3A H3A3 109.5 . . ?
H3A1 C3A H3A3 109.5 . . ?
H3A2 C3A H3A3 109.5 . . ?
C5A C4A C9A 119.01(16) . . ?
C5A C4A C2A 133.65(16) . . ?
C9A C4A C2A 107.33(14) . . ?
C6A C5A C4A 118.49(17) . . ?
C6A C5A H5A 120.8 . . ?
C4A C5A H5A 120.8 . . ?
C5A C6A C7A 122.27(17) . . ?
C5A C6A H6A 118.9 . . ?
C7A C6A H6A 118.9 . . ?
C8A C7A C6A 120.59(17) . . ?
C8A C7A H7A 119.7 . . ?
C6A C7A H7A 119.7 . . ?
C7A C8A C9A 117.20(16) . . ?
C7A C8A N1A 124.97(16) . . ?
C9A C8A N1A 117.78(15) . . ?
N2A C9A C8A 129.82(15) . . ?
N2A C9A C4A 107.73(15) . . ?
C8A C9A C4A 122.44(15) . . ?
O1A C10A N1A 123.46(18) . . ?
O1A C10A C11A 122.04(17) . . ?
N1A C10A C11A 114.46(17) . . ?
C10A C11A C12A 111.29(16) . . ?
C10A C11A H11A 109.4 . . ?
C12A C11A H11A 109.4 . . ?
C10A C11A H11B 109.4 . . ?
C12A C11A H11B 109.4 . . ?
H11A C11A H11B 108.0 . . ?
C11A C12A C13A 112.42(18) . . ?
C11A C12A H12A 109.1 . . ?
C13A C12A H12A 109.1 . . ?
C11A C12A H12B 109.1 . . ?
C13A C12A H12B 109.1 . . ?
H12A C12A H12B 107.9 . . ?
C12A C13A H13A 109.5 . . ?
C12A C13A H13B 109.5 . . ?
H13A C13A H13B 109.5 . . ?
C12A C13A H13C 109.5 . . ?
H13A C13A H13C 109.5 . . ?
H13B C13A H13C 109.5 . . ?
C17A C14A C1A 112.58(13) . . ?
C17A C14A C15A 112.17(12) . . ?
C1A C14A C15A 111.38(13) . . ?
C17A C14A H14A 106.8 . . ?
C1A C14A H14A 106.8 . . ?
C15A C14A H14A 106.8 . . ?
C16A C15A C14A 112.63(13) . . ?
C16A C15A H15A 109.1 . . ?
C14A C15A H15A 109.1 . . ?
C16A C15A H15B 109.1 . . ?
C14A C15A H15B 109.1 . . ?
H15A C15A H15B 107.8 . . ?
C15A C16A H16A 109.5 . . ?
C15A C16A H16B 109.5 . . ?
H16A C16A H16B 109.5 . . ?
C15A C16A H16C 109.5 . . ?
H16A C16A H16C 109.5 . . ?
H16B C16A H16C 109.5 . . ?
C18A C17A N3A 109.41(14) . . ?
C18A C17A C14A 129.82(14) . . ?
N3A C17A C14A 120.77(14) . . ?
C17A C18A C20A 107.15(14) . . ?
C17A C18A C19A 126.55(15) . . ?
C20A C18A C19A 126.26(14) . . ?
C18A C19A H19A 109.5 . . ?
C18A C19A H19B 109.5 . . ?
H19A C19A H19B 109.5 . . ?
C18A C19A H19C 109.5 . . ?
H19A C19A H19C 109.5 . . ?
H19B C19A H19C 109.5 . . ?
C21A C20A C25A 118.61(15) . . ?
C21A C20A C18A 134.53(15) . . ?
C25A C20A C18A 106.86(14) . . ?
C22A C21A C20A 118.50(16) . . ?
C22A C21A H21A 120.7 . . ?
C20A C21A H21A 120.7 . . ?
C21A C22A C23A 122.40(16) . . ?
C21A C22A H22A 118.8 . . ?
C23A C22A H22A 118.8 . . ?
C24A C23A C22A 120.98(16) . . ?
C24A C23A H23A 119.5 . . ?
C22A C23A H23A 119.5 . . ?
C23A C24A C25A 116.71(15) . . ?
C23A C24A N4A 124.81(16) . . ?
C25A C24A N4A 118.48(15) . . ?
N3A C25A C24A 129.61(15) . . ?
N3A C25A C20A 107.60(14) . . ?
C24A C25A C20A 122.78(15) . . ?
O2A C26A N4A 126.9(6) . . ?
O2A C26A C27A 122.6(9) . . ?
N4A C26A C27A 110.2(8) . . ?
C28A C27A C26A 109.0(6) . . ?
C28A C27A H27A 109.9 . . ?
C26A C27A H27A 109.9 . . ?
C28A C27A H27B 109.9 . . ?
C26A C27A H27B 109.9 . . ?
H27A C27A H27B 108.3 . . ?
C27A C28A C29A 114.7(6) . . ?
C27A C28A H28A 108.6 . . ?
C29A C28A H28A 108.6 . . ?
C27A C28A H28B 108.6 . . ?
C29A C28A H28B 108.6 . . ?
H28A C28A H28B 107.6 . . ?
O2C C26C N4A 121.1(6) . . ?
O2C C26C C27C 119.8(9) . . ?
N4A C26C C27C 118.5(8) . . ?
C28C C27C C26C 117.8(8) . . ?
C28C C27C H27E 107.9 . . ?
C26C C27C H27E 107.9 . . ?
C28C C27C H27F 107.9 . . ?
C26C C27C H27F 107.9 . . ?
H27E C27C H27F 107.2 . . ?
C27C C28C C29C 114.6(7) . . ?
C27C C28C H28E 108.6 . . ?
C29C C28C H28E 108.6 . . ?
C27C C28C H28F 108.6 . . ?
C29C C28C H28F 108.6 . . ?
H28E C28C H28F 107.6 . . ?
C28C C29C H29G 109.5 . . ?
C28C C29C H29H 109.5 . . ?
H29G C29C H29H 109.5 . . ?
C28C C29C H29I 109.5 . . ?
H29G C29C H29I 109.5 . . ?
H29H C29C H29I 109.5 . . ?
O3A C30A O4A 124.22(16) . . ?
O3A C30A C31A 118.67(16) . . ?
O4A C30A C31A 117.09(15) . . ?
C32A C31A C36A 118.54(16) . . ?
C32A C31A C30A 121.07(15) . . ?
C36A C31A C30A 120.35(16) . . ?
C33A C32A C31A 121.15(16) . . ?
C33A C32A H32A 119.4 . . ?
C31A C32A H32A 119.4 . . ?
C34A C33A C32A 119.57(17) . . ?
C34A C33A H33A 120.2 . . ?
C32A C33A H33A 120.2 . . ?
C35A C34A C33A 120.08(18) . . ?
C35A C34A H34A 120.0 . . ?
C33A C34A H34A 120.0 . . ?
C34A C35A C36A 120.07(18) . . ?
C34A C35A H35A 120.0 . . ?
C36A C35A H35A 120.0 . . ?
C35A C36A C31A 120.59(18) . . ?
C35A C36A H36A 119.7 . . ?
C31A C36A H36A 119.7 . . ?
C49A N5A C41A 105.37(14) . . ?
C49A N5A C37A 111.88(15) . . ?
C41A N5A C37A 111.11(14) . . ?
C49A N5A C45A 111.26(14) . . ?
C41A N5A C45A 110.90(14) . . ?
C37A N5A C45A 106.41(13) . . ?
N5A C37A C38A 115.39(15) . . ?
N5A C37A H37A 108.4 . . ?
C38A C37A H37A 108.4 . . ?
N5A C37A H37B 108.4 . . ?
C38A C37A H37B 108.4 . . ?
H37A C37A H37B 107.5 . . ?
C37A C38A C39A 110.90(16) . . ?
C37A C38A H38A 109.5 . . ?
C39A C38A H38A 109.5 . . ?
C37A C38A H38B 109.5 . . ?
C39A C38A H38B 109.5 . . ?
H38A C38A H38B 108.0 . . ?
C40A C39A C38A 112.18(18) . . ?
C40A C39A H39A 109.2 . . ?
C38A C39A H39A 109.2 . . ?
C40A C39A H39B 109.2 . . ?
C38A C39A H39B 109.2 . . ?
H39A C39A H39B 107.9 . . ?
C39A C40A H40A 109.5 . . ?
C39A C40A H40B 109.5 . . ?
H40A C40A H40B 109.5 . . ?
C39A C40A H40C 109.5 . . ?
H40A C40A H40C 109.5 . . ?
H40B C40A H40C 109.5 . . ?
N5A C41A C42A 115.59(16) . . ?
N5A C41A H41A 108.4 . . ?
C42A C41A H41A 108.4 . . ?
N5A C41A H41B 108.4 . . ?
C42A C41A H41B 108.4 . . ?
H41A C41A H41B 107.4 . . ?
C43A C42A C41A 112.6(2) . . ?
C43A C42A H42A 109.1 . . ?
C41A C42A H42A 109.1 . . ?
C43A C42A H42B 109.1 . . ?
C41A C42A H42B 109.1 . . ?
H42A C42A H42B 107.8 . . ?
C44A C43A C42A 113.2(3) . . ?
C44A C43A H43A 108.9 . . ?
C42A C43A H43A 108.9 . . ?
C44A C43A H43B 108.9 . . ?
C42A C43A H43B 108.9 . . ?
H43A C43A H43B 107.7 . . ?
C43C C42C H42E 111.6 . . ?
C43C C42C H42F 111.6 . . ?
H42E C42C H42F 109.4 . . ?
C44C C43C C42C 109.1(10) . . ?
C44C C43C H43E 109.9 . . ?
C42C C43C H43E 109.9 . . ?
C44C C43C H43F 109.9 . . ?
C42C C43C H43F 109.9 . . ?
H43E C43C H43F 108.3 . . ?
C46A C45A N5A 119.9(5) . . ?
C46A C45A H45A 107.3 . . ?
N5A C45A H45A 107.3 . . ?
C46A C45A H45B 107.3 . . ?
N5A C45A H45B 107.3 . . ?
H45A C45A H45B 106.9 . . ?
C45A C46A C47A 116.0(11) . . ?
C45A C46A H46A 108.3 . . ?
C47A C46A H46A 108.3 . . ?
C45A C46A H46B 108.3 . . ?
C47A C46A H46B 108.3 . . ?
H46A C46A H46B 107.4 . . ?
C48A C47A C46A 115.4(13) . . ?
C48A C47A H47A 108.4 . . ?
C46A C47A H47A 108.4 . . ?
C48A C47A H47B 108.4 . . ?
C46A C47A H47B 108.4 . . ?
H47A C47A H47B 107.5 . . ?
C47C C46C H46E 110.1 . . ?
C47C C46C H46F 110.1 . . ?
H46E C46C H46F 108.4 . . ?
C48C C47C C46C 113.0(5) . . ?
C48C C47C H47E 109.0 . . ?
C46C C47C H47E 109.0 . . ?
C48C C47C H47F 109.0 . . ?
C46C C47C H47F 109.0 . . ?
H47E C47C H47F 107.8 . . ?
C50A C49A N5A 115.81(16) . . ?
C50A C49A H49A 108.3 . . ?
N5A C49A H49A 108.3 . . ?
C50A C49A H49B 108.3 . . ?
N5A C49A H49B 108.3 . . ?
H49A C49A H49B 107.4 . . ?
C49A C50A C51A 109.96(19) . . ?
C49A C50A H50A 109.7 . . ?
C51A C50A H50A 109.7 . . ?
C49A C50A H50B 109.7 . . ?
C51A C50A H50B 109.7 . . ?
H50A C50A H50B 108.2 . . ?
C52A C51A C50A 111.75(19) . . ?
C52A C51A H51A 109.3 . . ?
C50A C51A H51A 109.3 . . ?
C52A C51A H51B 109.3 . . ?
C50A C51A H51B 109.3 . . ?
H51A C51A H51B 107.9 . . ?
C51A C52A H52A 109.5 . . ?
C51A C52A H52B 109.5 . . ?
H52A C52A H52B 109.5 . . ?
C51A C52A H52C 109.5 . . ?
H52A C52A H52C 109.5 . . ?
H52B C52A H52C 109.5 . . ?
C10B N1B C8B 127.71(17) . . ?
C10B N1B H1NB 116.2(11) . . ?
C8B N1B H1NB 115.9(11) . . ?
C9B N2B C1B 108.93(13) . . ?
C9B N2B H2NB 124.9(11) . . ?
C1B N2B H2NB 126.0(11) . . ?
C25B N3B C17B 108.17(13) . . ?
C25B N3B H3NB 123.4(11) . . ?
C17B N3B H3NB 128.2(11) . . ?
C26B N4B C24B 127.54(16) . . ?
C26B N4B H4NB 115.4(11) . . ?
C24B N4B H4NB 117.0(11) . . ?
C2B C1B N2B 109.66(14) . . ?
C2B C1B C14B 130.49(14) . . ?
N2B C1B C14B 119.82(13) . . ?
C1B C2B C4B 106.29(14) . . ?
C1B C2B C3B 128.37(15) . . ?
C4B C2B C3B 125.33(14) . . ?
C2B C3B H3B1 109.5 . . ?
C2B C3B H3B2 109.5 . . ?
H3B1 C3B H3B2 109.5 . . ?
C2B C3B H3B3 109.5 . . ?
H3B1 C3B H3B3 109.5 . . ?
H3B2 C3B H3B3 109.5 . . ?
C9B C4B C5B 119.21(15) . . ?
C9B C4B C2B 107.51(13) . . ?
C5B C4B C2B 133.23(16) . . ?
C6B C5B C4B 118.02(16) . . ?
C6B C5B H5B 121.0 . . ?
C4B C5B H5B 121.0 . . ?
C5B C6B C7B 122.39(16) . . ?
C5B C6B H6B 118.8 . . ?
C7B C6B H6B 118.8 . . ?
C8B C7B C6B 121.12(17) . . ?
C8B C7B H7B 119.4 . . ?
C6B C7B H7B 119.4 . . ?
C7B C8B C9B 116.70(16) . . ?
C7B C8B N1B 124.88(16) . . ?
C9B C8B N1B 118.39(15) . . ?
N2B C9B C4B 107.59(14) . . ?
N2B C9B C8B 129.90(15) . . ?
C4B C9B C8B 122.50(15) . . ?
O1B C10B N1B 123.98(19) . . ?
O1B C10B C11B 121.8(7) . . ?
N1B C10B C11B 113.8(7) . . ?
O1B C10B C11D 119.8(5) . . ?
N1B C10B C11D 115.8(5) . . ?
C11B C10B C11D 13.2(9) . . ?
C10B C11B C12B 102.5(8) . . ?
C10B C11B H11C 111.3 . . ?
C12B C11B H11C 111.3 . . ?
C10B C11B H11D 111.3 . . ?
C12B C11B H11D 111.3 . . ?
H11C C11B H11D 109.2 . . ?
C11B C12B C13B 107.0(8) . . ?
C11B C12B H12C 110.3 . . ?
C13B C12B H12C 110.3 . . ?
C11B C12B H12D 110.3 . . ?
C13B C12B H12D 110.3 . . ?
H12C C12B H12D 108.6 . . ?
C10B C11D C12D 120.0(7) . . ?
C10B C11D H11G 107.3 . . ?
C12D C11D H11G 107.3 . . ?
C10B C11D H11H 107.3 . . ?
C12D C11D H11H 107.3 . . ?
H11G C11D H11H 106.9 . . ?
C11D C12D C13D 111.8(9) . . ?
C11D C12D H12G 109.3 . . ?
C13D C12D H12G 109.3 . . ?
C11D C12D H12H 109.3 . . ?
C13D C12D H12H 109.3 . . ?
H12G C12D H12H 107.9 . . ?
C17B C14B C1B 112.39(13) . . ?
C17B C14B C15B 112.82(12) . . ?
C1B C14B C15B 111.49(13) . . ?
C17B C14B H14B 106.5 . . ?
C1B C14B H14B 106.5 . . ?
C15B C14B H14B 106.5 . . ?
C16B C15B C14B 112.03(13) . . ?
C16B C15B H15C 109.2 . . ?
C14B C15B H15C 109.2 . . ?
C16B C15B H15D 109.2 . . ?
C14B C15B H15D 109.2 . . ?
H15C C15B H15D 107.9 . . ?
C15B C16B H16D 109.5 . . ?
C15B C16B H16E 109.5 . . ?
H16D C16B H16E 109.5 . . ?
C15B C16B H16F 109.5 . . ?
H16D C16B H16F 109.5 . . ?
H16E C16B H16F 109.5 . . ?
C18B C17B N3B 109.57(14) . . ?
C18B C17B C14B 128.73(14) . . ?
N3B C17B C14B 121.69(14) . . ?
C17B C18B C20B 107.20(13) . . ?
C17B C18B C19B 126.84(14) . . ?
C20B C18B C19B 125.94(14) . . ?
C18B C19B H19D 109.5 . . ?
C18B C19B H19E 109.5 . . ?
H19D C19B H19E 109.5 . . ?
C18B C19B H19F 109.5 . . ?
H19D C19B H19F 109.5 . . ?
H19E C19B H19F 109.5 . . ?
C21B C20B C25B 119.52(14) . . ?
C21B C20B C18B 133.68(15) . . ?
C25B C20B C18B 106.79(13) . . ?
C22B C21B C20B 118.29(16) . . ?
C22B C21B H21B 120.9 . . ?
C20B C21B H21B 120.9 . . ?
C21B C22B C23B 121.94(16) . . ?
C21B C22B H22B 119.0 . . ?
C23B C22B H22B 119.0 . . ?
C24B C23B C22B 121.39(15) . . ?
C24B C23B H23B 119.3 . . ?
C22B C23B H23B 119.3 . . ?
C23B C24B N4B 124.26(15) . . ?
C23B C24B C25B 116.75(15) . . ?
N4B C24B C25B 118.94(14) . . ?
N3B C25B C20B 108.27(13) . . ?
N3B C25B C24B 129.61(14) . . ?
C20B C25B C24B 122.11(14) . . ?
O2B C26B N4B 123.08(17) . . ?
O2B C26B C27B 121.63(16) . . ?
N4B C26B C27B 115.18(16) . . ?
C26B C27B C28B 110.13(15) . . ?
C26B C27B H27C 109.6 . . ?
C28B C27B H27C 109.6 . . ?
C26B C27B H27D 109.6 . . ?
C28B C27B H27D 109.6 . . ?
H27C C27B H27D 108.1 . . ?
C29B C28B C27B 113.34(16) . . ?
C29B C28B H28C 108.9 . . ?
C27B C28B H28C 108.9 . . ?
C29B C28B H28D 108.9 . . ?
C27B C28B H28D 108.9 . . ?
H28C C28B H28D 107.7 . . ?
C28B C29B H29D 109.5 . . ?
C28B C29B H29E 109.5 . . ?
H29D C29B H29E 109.5 . . ?
C28B C29B H29F 109.5 . . ?
H29D C29B H29F 109.5 . . ?
H29E C29B H29F 109.5 . . ?
O4B C30B O3B 124.28(16) . . ?
O4B C30B C31B 118.72(15) . . ?
O3B C30B C31B 116.97(16) . . ?
C36B C31B C32B 118.77(16) . . ?
C36B C31B C30B 120.48(15) . . ?
C32B C31B C30B 120.70(15) . . ?
C31B C32B C33B 120.40(17) . . ?
C31B C32B H32B 119.8 . . ?
C33B C32B H32B 119.8 . . ?
C34B C33B C32B 119.64(17) . . ?
C34B C33B H33B 120.2 . . ?
C32B C33B H33B 120.2 . . ?
C35B C34B C33B 120.67(18) . . ?
C35B C34B H34B 119.7 . . ?
C33B C34B H34B 119.7 . . ?
C34B C35B C36B 119.60(18) . . ?
C34B C35B H35B 120.2 . . ?
C36B C35B H35B 120.2 . . ?
C35B C36B C31B 120.92(17) . . ?
C35B C36B H36B 119.5 . . ?
C31B C36B H36B 119.5 . . ?
C37B N5B C41B 110.66(13) . . ?
C37B N5B C45B 106.72(12) . . ?
C41B N5B C45B 111.63(12) . . ?
C37B N5B C49B 111.39(12) . . ?
C41B N5B C49B 105.52(12) . . ?
C45B N5B C49B 111.00(12) . . ?
N5B C37B C38B 116.16(13) . . ?
N5B C37B H37C 108.2 . . ?
C38B C37B H37C 108.2 . . ?
N5B C37B H37D 108.2 . . ?
C38B C37B H37D 108.2 . . ?
H37C C37B H37D 107.4 . . ?
C37B C38B C39B 111.01(15) . . ?
C37B C38B H38C 109.4 . . ?
C39B C38B H38C 109.4 . . ?
C37B C38B H38D 109.4 . . ?
C39B C38B H38D 109.4 . . ?
H38C C38B H38D 108.0 . . ?
C40B C39B C38B 112.63(18) . . ?
C40B C39B H39C 109.1 . . ?
C38B C39B H39C 109.1 . . ?
C40B C39B H39D 109.1 . . ?
C38B C39B H39D 109.1 . . ?
H39C C39B H39D 107.8 . . ?
C39B C40B H40D 109.5 . . ?
C39B C40B H40E 109.5 . . ?
H40D C40B H40E 109.5 . . ?
C39B C40B H40F 109.5 . . ?
H40D C40B H40F 109.5 . . ?
H40E C40B H40F 109.5 . . ?
C42B C41B N5B 116.84(14) . . ?
C42B C41B H41C 108.1 . . ?
N5B C41B H41C 108.1 . . ?
C42B C41B H41D 108.1 . . ?
N5B C41B H41D 108.1 . . ?
H41C C41B H41D 107.3 . . ?
C41B C42B C43B 110.42(15) . . ?
C41B C42B H42C 109.6 . . ?
C43B C42B H42C 109.6 . . ?
C41B C42B H42D 109.6 . . ?
C43B C42B H42D 109.6 . . ?
H42C C42B H42D 108.1 . . ?
C44B C43B C42B 113.99(17) . . ?
C44B C43B H43C 108.8 . . ?
C42B C43B H43C 108.8 . . ?
C44B C43B H43D 108.8 . . ?
C42B C43B H43D 108.8 . . ?
H43C C43B H43D 107.6 . . ?
C43B C44B H44D 109.5 . . ?
C43B C44B H44E 109.5 . . ?
H44D C44B H44E 109.5 . . ?
C43B C44B H44F 109.5 . . ?
H44D C44B H44F 109.5 . . ?
H44E C44B H44F 109.5 . . ?
C46B C45B N5B 116.0(3) . . ?
C46B C45B H45C 108.3 . . ?
N5B C45B H45C 108.3 . . ?
C46B C45B H45D 108.3 . . ?
N5B C45B H45D 108.3 . . ?
H45C C45B H45D 107.4 . . ?
C47B C46B C45B 110.2(6) . . ?
C47B C46B H46C 109.6 . . ?
C45B C46B H46C 109.6 . . ?
C47B C46B H46D 109.6 . . ?
C45B C46B H46D 109.6 . . ?
H46C C46B H46D 108.1 . . ?
C46B C47B C48B 112.0(7) . . ?
C46B C47B H47C 109.2 . . ?
C48B C47B H47C 109.2 . . ?
C46B C47B H47D 109.2 . . ?
C48B C47B H47D 109.2 . . ?
H47C C47B H47D 107.9 . . ?
C47D C46D H46G 108.9 . . ?
C47D C46D H46H 108.9 . . ?
H46G C46D H46H 107.7 . . ?
C48D C47D C46D 111.7(13) . . ?
C48D C47D H47G 109.3 . . ?
C46D C47D H47G 109.3 . . ?
C48D C47D H47H 109.3 . . ?
C46D C47D H47H 109.3 . . ?
H47G C47D H47H 107.9 . . ?
C50B C49B N5B 116.70(14) . . ?
C50B C49B H49C 108.1 . . ?
N5B C49B H49C 108.1 . . ?
C50B C49B H49D 108.1 . . ?
N5B C49B H49D 108.1 . . ?
H49C C49B H49D 107.3 . . ?
C49B C50B C51B 100.1(2) . . ?
C49B C50B H50C 111.8 . . ?
C51B C50B H50C 111.8 . . ?
C49B C50B H50D 111.8 . . ?
C51B C50B H50D 111.8 . . ?
H50C C50B H50D 109.5 . . ?
C52B C51B C50B 111.9(4) . . ?
C52B C51B H51C 109.2 . . ?
C50B C51B H51C 109.2 . . ?
C52B C51B H51D 109.2 . . ?
C50B C51B H51D 109.2 . . ?
H51C C51B H51D 107.9 . . ?
C52D C51D H51G 109.1 . . ?
C52D C51D H51H 109.1 . . ?
H51G C51D H51H 107.8 . . ?

loop_
_geom_bond_atom_site_label_1
_geom_bond_atom_site_label_2
_geom_bond_distance
_geom_bond_site_symmetry_2
_geom_bond_publ_flag
O1A C10A 1.224(2) . ?
N1A C10A 1.353(2) . ?
N1A C8A 1.415(2) . ?
N1A H1NA 0.89(2) . ?
N2A C9A 1.368(2) . ?
N2A C1A 1.386(2) . ?
N2A H2NA 0.861(18) . ?
N3A C25A 1.370(2) . ?
N3A C17A 1.384(2) . ?
N3A H3NA 0.838(17) . ?
N4A C26C 1.334(7) . ?
N4A C24A 1.411(2) . ?
N4A C26A 1.425(8) . ?
N4A H4NA 0.895(18) . ?
C1A C2A 1.369(2) . ?
C1A C14A 1.502(2) . ?
C2A C4A 1.431(2) . ?
C2A C3A 1.503(2) . ?
C3A H3A1 0.9800 . ?
C3A H3A2 0.9800 . ?
C3A H3A3 0.9800 . ?
C4A C5A 1.399(2) . ?
C4A C9A 1.407(2) . ?
C5A C6A 1.369(2) . ?
C5A H5A 0.9500 . ?
C6A C7A 1.402(2) . ?
C6A H6A 0.9500 . ?
C7A C8A 1.381(2) . ?
C7A H7A 0.9500 . ?
C8A C9A 1.399(2) . ?
C10A C11A 1.510(3) . ?
C11A C12A 1.521(3) . ?
C11A H11A 0.9900 . ?
C11A H11B 0.9900 . ?
C12A C13A 1.530(3) . ?
C12A H12A 0.9900 . ?
C12A H12B 0.9900 . ?
C13A H13A 0.9800 . ?
C13A H13B 0.9800 . ?
C13A H13C 0.9800 . ?
C14A C17A 1.497(2) . ?
C14A C15A 1.541(2) . ?
C14A H14A 1.0000 . ?
C15A C16A 1.513(2) . ?
C15A H15A 0.9900 . ?
C15A H15B 0.9900 . ?
C16A H16A 0.9800 . ?
C16A H16B 0.9800 . ?
C16A H16C 0.9800 . ?
C17A C18A 1.362(2) . ?
C18A C20A 1.430(2) . ?
C18A C19A 1.504(2) . ?
C19A H19A 0.9800 . ?
C19A H19B 0.9800 . ?
C19A H19C 0.9800 . ?
C20A C21A 1.408(2) . ?
C20A C25A 1.411(2) . ?
C21A C22A 1.371(2) . ?
C21A H21A 0.9500 . ?
C22A C23A 1.396(2) . ?
C22A H22A 0.9500 . ?
C23A C24A 1.388(2) . ?
C23A H23A 0.9500 . ?
C24A C25A 1.404(2) . ?
C26A O2A 1.203(8) . ?
C26A C27A 1.496(6) . ?
C27A C28A 1.457(6) . ?
C27A H27A 0.9900 . ?
C27A H27B 0.9900 . ?
C28A C29A 1.524(6) . ?
C28A H28A 0.9900 . ?
C28A H28B 0.9900 . ?
C29A H29A 0.9800 . ?
C29A H29B 0.9800 . ?
C29A H29C 0.9800 . ?
C26C O2C 1.221(8) . ?
C26C C27C 1.501(6) . ?
C27C C28C 1.460(7) . ?
C27C H27E 0.9900 . ?
C27C H27F 0.9900 . ?
C28C C29C 1.524(7) . ?
C28C H28E 0.9900 . ?
C28C H28F 0.9900 . ?
C29C H29G 0.9800 . ?
C29C H29H 0.9800 . ?
C29C H29I 0.9800 . ?
O3A C30A 1.2512(19) . ?
O4A C30A 1.261(2) . ?
C30A C31A 1.500(2) . ?
C31A C32A 1.382(2) . ?
C31A C36A 1.384(2) . ?
C32A C33A 1.381(2) . ?
C32A H32A 0.9500 . ?
C33A C34A 1.377(3) . ?
C33A H33A 0.9500 . ?
C34A C35A 1.375(3) . ?
C34A H34A 0.9500 . ?
C35A C36A 1.382(3) . ?
C35A H35A 0.9500 . ?
C36A H36A 0.9500 . ?
N5A C49A 1.509(2) . ?
N5A C41A 1.515(2) . ?
N5A C37A 1.516(2) . ?
N5A C45A 1.520(2) . ?
C37A C38A 1.523(2) . ?
C37A H37A 0.9900 . ?
C37A H37B 0.9900 . ?
C38A C39A 1.526(3) . ?
C38A H38A 0.9900 . ?
C38A H38B 0.9900 . ?
C39A C40A 1.496(3) . ?
C39A H39A 0.9900 . ?
C39A H39B 0.9900 . ?
C40A H40A 0.9800 . ?
C40A H40B 0.9800 . ?
C40A H40C 0.9800 . ?
C41A C42A 1.553(3) . ?
C41A H41A 0.9900 . ?
C41A H41B 0.9900 . ?
C42A C43A 1.527(4) . ?
C42A H42A 0.9900 . ?
C42A H42B 0.9900 . ?
C43A C44A 1.520(4) . ?
C43A H43A 0.9900 . ?
C43A H43B 0.9900 . ?
C44A H44A 0.9800 . ?
C44A H44B 0.9800 . ?
C44A H44C 0.9800 . ?
C42C C43C 1.59(2) . ?
C42C H42E 0.9900 . ?
C42C H42F 0.9900 . ?
C43C C44C 1.523(10) . ?
C43C H43E 0.9900 . ?
C43C H43F 0.9900 . ?
C44C H44G 0.9800 . ?
C44C H44H 0.9800 . ?
C44C H44I 0.9800 . ?
C45A C46A 1.464(12) . ?
C45A H45A 0.9900 . ?
C45A H45B 0.9900 . ?
C46A C47A 1.47(2) . ?
C46A H46A 0.9900 . ?
C46A H46B 0.9900 . ?
C47A C48A 1.46(2) . ?
C47A H47A 0.9900 . ?
C47A H47B 0.9900 . ?
C48A H48A 0.9800 . ?
C48A H48B 0.9800 . ?
C48A H48C 0.9800 . ?
C46C C47C 1.538(11) . ?
C46C H46E 0.9900 . ?
C46C H46F 0.9900 . ?
C47C C48C 1.510(9) . ?
C47C H47E 0.9900 . ?
C47C H47F 0.9900 . ?
C48C H48G 0.9800 . ?
C48C H48H 0.9800 . ?
C48C H48I 0.9800 . ?
C49A C50A 1.499(3) . ?
C49A H49A 0.9900 . ?
C49A H49B 0.9900 . ?
C50A C51A 1.545(3) . ?
C50A H50A 0.9900 . ?
C50A H50B 0.9900 . ?
C51A C52A 1.504(3) . ?
C51A H51A 0.9900 . ?
C51A H51B 0.9900 . ?
C52A H52A 0.9800 . ?
C52A H52B 0.9800 . ?
C52A H52C 0.9800 . ?
O1B C10B 1.228(2) . ?
O2B C26B 1.225(2) . ?
N1B C10B 1.358(2) . ?
N1B C8B 1.417(2) . ?
N1B H1NB 0.917(19) . ?
N2B C9B 1.3767(19) . ?
N2B C1B 1.379(2) . ?
N2B H2NB 0.916(17) . ?
N3B C25B 1.3771(19) . ?
N3B C17B 1.3871(19) . ?
N3B H3NB 0.905(17) . ?
N4B C26B 1.355(2) . ?
N4B C24B 1.406(2) . ?
N4B H4NB 0.862(17) . ?
C1B C2B 1.374(2) . ?
C1B C14B 1.507(2) . ?
C2B C4B 1.435(2) . ?
C2B C3B 1.495(2) . ?
C3B H3B1 0.9800 . ?
C3B H3B2 0.9800 . ?
C3B H3B3 0.9800 . ?
C4B C9B 1.401(2) . ?
C4B C5B 1.406(2) . ?
C5B C6B 1.377(2) . ?
C5B H5B 0.9500 . ?
C6B C7B 1.389(2) . ?
C6B H6B 0.9500 . ?
C7B C8B 1.386(2) . ?
C7B H7B 0.9500 . ?
C8B C9B 1.406(2) . ?
C10B C11B 1.510(6) . ?
C10B C11D 1.519(6) . ?
C11B C12B 1.515(7) . ?
C11B H11C 0.9900 . ?
C11B H11D 0.9900 . ?
C12B C13B 1.530(12) . ?
C12B H12C 0.9900 . ?
C12B H12D 0.9900 . ?
C13B H13D 0.9800 . ?
C13B H13E 0.9800 . ?
C13B H13F 0.9800 . ?
C11D C12D 1.524(6) . ?
C11D H11G 0.9900 . ?
C11D H11H 0.9900 . ?
C12D C13D 1.525(10) . ?
C12D H12G 0.9900 . ?
C12D H12H 0.9900 . ?
C13D H13J 0.9800 . ?
C13D H13K 0.9800 . ?
C13D H13L 0.9800 . ?
C14B C17B 1.500(2) . ?
C14B C15B 1.534(2) . ?
C14B H14B 1.0000 . ?
C15B C16B 1.524(2) . ?
C15B H15C 0.9900 . ?
C15B H15D 0.9900 . ?
C16B H16D 0.9800 . ?
C16B H16E 0.9800 . ?
C16B H16F 0.9800 . ?
C17B C18B 1.365(2) . ?
C18B C20B 1.429(2) . ?
C18B C19B 1.499(2) . ?
C19B H19D 0.9800 . ?
C19B H19E 0.9800 . ?
C19B H19F 0.9800 . ?
C20B C21B 1.403(2) . ?
C20B C25B 1.403(2) . ?
C21B C22B 1.372(2) . ?
C21B H21B 0.9500 . ?
C22B C23B 1.396(2) . ?
C22B H22B 0.9500 . ?
C23B C24B 1.384(2) . ?
C23B H23B 0.9500 . ?
C24B C25B 1.407(2) . ?
C26B C27B 1.495(2) . ?
C27B C28B 1.529(2) . ?
C27B H27C 0.9900 . ?
C27B H27D 0.9900 . ?
C28B C29B 1.514(3) . ?
C28B H28C 0.9900 . ?
C28B H28D 0.9900 . ?
C29B H29D 0.9800 . ?
C29B H29E 0.9800 . ?
C29B H29F 0.9800 . ?
O3B C30B 1.2604(19) . ?
O4B C30B 1.2537(19) . ?
C30B C31B 1.504(2) . ?
C31B C36B 1.386(2) . ?
C31B C32B 1.389(2) . ?
C32B C33B 1.390(2) . ?
C32B H32B 0.9500 . ?
C33B C34B 1.376(3) . ?
C33B H33B 0.9500 . ?
C34B C35B 1.375(3) . ?
C34B H34B 0.9500 . ?
C35B C36B 1.382(2) . ?
C35B H35B 0.9500 . ?
C36B H36B 0.9500 . ?
N5B C37B 1.514(2) . ?
N5B C41B 1.517(2) . ?
N5B C45B 1.518(2) . ?
N5B C49B 1.520(2) . ?
C37B C38B 1.519(2) . ?
C37B H37C 0.9900 . ?
C37B H37D 0.9900 . ?
C38B C39B 1.529(3) . ?
C38B H38C 0.9900 . ?
C38B H38D 0.9900 . ?
C39B C40B 1.504(3) . ?
C39B H39C 0.9900 . ?
C39B H39D 0.9900 . ?
C40B H40D 0.9800 . ?
C40B H40E 0.9800 . ?
C40B H40F 0.9800 . ?
C41B C42B 1.508(2) . ?
C41B H41C 0.9900 . ?
C41B H41D 0.9900 . ?
C42B C43B 1.515(2) . ?
C42B H42C 0.9900 . ?
C42B H42D 0.9900 . ?
C43B C44B 1.515(3) . ?
C43B H43C 0.9900 . ?
C43B H43D 0.9900 . ?
C44B H44D 0.9800 . ?
C44B H44E 0.9800 . ?
C44B H44F 0.9800 . ?
C45B C46B 1.517(6) . ?
C45B H45C 0.9900 . ?
C45B H45D 0.9900 . ?
C46B C47B 1.468(14) . ?
C46B H46C 0.9900 . ?
C46B H46D 0.9900 . ?
C47B C48B 1.506(10) . ?
C47B H47C 0.9900 . ?
C47B H47D 0.9900 . ?
C48B H48D 0.9800 . ?
C48B H48E 0.9800 . ?
C48B H48F 0.9800 . ?
C46D C47D 1.61(2) . ?
C46D H46G 0.9900 . ?
C46D H46H 0.9900 . ?
C47D C48D 1.511(19) . ?
C47D H47G 0.9900 . ?
C47D H47H 0.9900 . ?
C48D H48J 0.9800 . ?
C48D H48K 0.9800 . ?
C48D H48L 0.9800 . ?
C49B C50B 1.513(2) . ?
C49B H49C 0.9900 . ?
C49B H49D 0.9900 . ?
C50B C51B 1.573(6) . ?
C50B H50C 0.9900 . ?
C50B H50D 0.9900 . ?
C51B C52B 1.517(7) . ?
C51B H51C 0.9900 . ?
C51B H51D 0.9900 . ?
C52B H52D 0.9800 . ?
C52B H52E 0.9800 . ?
C52B H52F 0.9800 . ?
C51D C52D 1.487(9) . ?
C51D H51G 0.9900 . ?
C51D H51H 0.9900 . ?
C52D H52J 0.9800 . ?
C52D H52K 0.9800 . ?
C52D H52L 0.9800 . ?

loop_
_geom_hbond_atom_site_label_D
_geom_hbond_atom_site_label_H
_geom_hbond_atom_site_label_A
_geom_hbond_distance_DH
_geom_hbond_distance_HA
_geom_hbond_distance_DA
_geom_hbond_angle_DHA
_geom_hbond_site_symmetry_A
N1A H1NA O3A 0.89(2) 2.02(2) 2.907(2) 171.1(18) .
N2A H2NA O3A 0.861(18) 1.965(19) 2.8005(19) 163.2(17) .
N3A H3NA O4A 0.838(17) 1.940(17) 2.7569(18) 164.3(16) .
N4A H4NA O4A 0.895(18) 1.977(18) 2.865(2) 171.6(17) .
N1B H1NB O3B 0.917(19) 1.954(19) 2.868(2) 173.6(17) .
N2B H2NB O3B 0.916(17) 1.833(18) 2.7229(18) 163.3(16) .
N3B H3NB O4B 0.905(17) 1.939(17) 2.8172(18) 163.1(15) .
N4B H4NB O4B 0.862(17) 2.044(17) 2.8965(19) 169.8(16) .

loop_
_geom_torsion_atom_site_label_1
_geom_torsion_atom_site_label_2
_geom_torsion_atom_site_label_3
_geom_torsion_atom_site_label_4
_geom_torsion
_geom_torsion_site_symmetry_1
_geom_torsion_site_symmetry_2
_geom_torsion_site_symmetry_3
_geom_torsion_site_symmetry_4
_geom_torsion_publ_flag
C9A N2A C1A C2A -1.8(2) . . . . ?
C9A N2A C1A C14A 177.48(15) . . . . ?
N2A C1A C2A C4A 1.20(19) . . . . ?
C14A C1A C2A C4A -177.95(17) . . . . ?
N2A C1A C2A C3A 179.46(16) . . . . ?
C14A C1A C2A C3A 0.3(3) . . . . ?
C1A C2A C4A C5A 178.35(19) . . . . ?
C3A C2A C4A C5A 0.0(3) . . . . ?
C1A C2A C4A C9A -0.2(2) . . . . ?
C3A C2A C4A C9A -178.54(16) . . . . ?
C9A C4A C5A C6A 0.7(3) . . . . ?
C2A C4A C5A C6A -177.72(19) . . . . ?
C4A C5A C6A C7A -0.4(3) . . . . ?
C5A C6A C7A C8A -0.1(3) . . . . ?
C6A C7A C8A C9A 0.3(3) . . . . ?
C6A C7A C8A N1A 177.57(18) . . . . ?
C10A N1A C8A C7A 16.3(3) . . . . ?
C10A N1A C8A C9A -166.47(18) . . . . ?
C1A N2A C9A C8A -177.50(18) . . . . ?
C1A N2A C9A C4A 1.6(2) . . . . ?
C7A C8A C9A N2A 178.95(18) . . . . ?
N1A C8A C9A N2A 1.5(3) . . . . ?
C7A C8A C9A C4A 0.0(3) . . . . ?
N1A C8A C9A C4A -177.48(17) . . . . ?
C5A C4A C9A N2A -179.67(16) . . . . ?
C2A C4A C9A N2A -0.9(2) . . . . ?
C5A C4A C9A C8A -0.5(3) . . . . ?
C2A C4A C9A C8A 178.33(16) . . . . ?
C8A N1A C10A O1A 3.5(3) . . . . ?
C8A N1A C10A C11A -174.42(17) . . . . ?
O1A C10A C11A C12A -90.2(2) . . . . ?
N1A C10A C11A C12A 87.8(2) . . . . ?
C10A C11A C12A C13A 175.94(17) . . . . ?
C2A C1A C14A C17A -104.1(2) . . . . ?
N2A C1A C14A C17A 76.80(18) . . . . ?
C2A C1A C14A C15A 128.87(19) . . . . ?
N2A C1A C14A C15A -50.2(2) . . . . ?
C17A C14A C15A C16A 173.35(14) . . . . ?
C1A C14A C15A C16A -59.43(18) . . . . ?
C25A N3A C17A C18A 0.32(17) . . . . ?
C25A N3A C17A C14A -178.81(13) . . . . ?
C1A C14A C17A C18A 98.23(19) . . . . ?
C15A C14A C17A C18A -135.19(17) . . . . ?
C1A C14A C17A N3A -82.84(17) . . . . ?
C15A C14A C17A N3A 43.74(19) . . . . ?
N3A C17A C18A C20A -0.44(17) . . . . ?
C14A C17A C18A C20A 178.59(15) . . . . ?
N3A C17A C18A C19A -178.32(14) . . . . ?
C14A C17A C18A C19A 0.7(3) . . . . ?
C17A C18A C20A C21A -179.79(17) . . . . ?
C19A C18A C20A C21A -1.9(3) . . . . ?
C17A C18A C20A C25A 0.39(17) . . . . ?
C19A C18A C20A C25A 178.29(14) . . . . ?
C25A C20A C21A C22A -0.6(2) . . . . ?
C18A C20A C21A C22A 179.58(17) . . . . ?
C20A C21A C22A C23A -0.2(2) . . . . ?
C21A C22A C23A C24A 0.7(3) . . . . ?
C22A C23A C24A C25A -0.5(2) . . . . ?
C22A C23A C24A N4A -179.80(15) . . . . ?
C26C N4A C24A C23A -27.2(6) . . . . ?
C26A N4A C24A C23A 4.9(5) . . . . ?
C26C N4A C24A C25A 153.5(6) . . . . ?
C26A N4A C24A C25A -174.4(4) . . . . ?
C17A N3A C25A C24A 178.91(15) . . . . ?
C17A N3A C25A C20A -0.06(17) . . . . ?
C23A C24A C25A N3A -179.16(15) . . . . ?
N4A C24A C25A N3A 0.2(3) . . . . ?
C23A C24A C25A C20A -0.3(2) . . . . ?
N4A C24A C25A C20A 179.04(14) . . . . ?
C21A C20A C25A N3A 179.95(14) . . . . ?
C18A C20A C25A N3A -0.20(17) . . . . ?
C21A C20A C25A C24A 0.9(2) . . . . ?
C18A C20A C25A C24A -179.26(14) . . . . ?
C26C N4A C26A O2A 104.8(15) . . . . ?
C24A N4A C26A O2A -7.5(8) . . . . ?
C26C N4A C26A C27A -68.9(13) . . . . ?
C24A N4A C26A C27A 178.9(5) . . . . ?
O2A C26A C27A C28A 57.7(14) . . . . ?
N4A C26A C27A C28A -128.3(10) . . . . ?
C26A C27A C28A C29A -171.6(12) . . . . ?
C24A N4A C26C O2C 5.5(9) . . . . ?
C26A N4A C26C O2C -81.9(13) . . . . ?
C24A N4A C26C C27C 176.8(4) . . . . ?
C26A N4A C26C C27C 89.4(14) . . . . ?
O2C C26C C27C C28C 74.3(13) . . . . ?
N4A C26C C27C C28C -97.2(13) . . . . ?
C26C C27C C28C C29C -172.7(14) . . . . ?
O3A C30A C31A C32A 173.88(16) . . . . ?
O4A C30A C31A C32A -7.3(2) . . . . ?
O3A C30A C31A C36A -8.6(3) . . . . ?
O4A C30A C31A C36A 170.19(16) . . . . ?
C36A C31A C32A C33A 0.1(2) . . . . ?
C30A C31A C32A C33A 177.72(15) . . . . ?
C31A C32A C33A C34A -0.6(3) . . . . ?
C32A C33A C34A C35A 0.5(3) . . . . ?
C33A C34A C35A C36A 0.0(3) . . . . ?
C34A C35A C36A C31A -0.5(3) . . . . ?
C32A C31A C36A C35A 0.4(3) . . . . ?
C30A C31A C36A C35A -177.16(18) . . . . ?
C49A N5A C37A C38A -66.4(2) . . . . ?
C41A N5A C37A C38A 51.1(2) . . . . ?
C45A N5A C37A C38A 171.92(17) . . . . ?
N5A C37A C38A C39A 177.19(17) . . . . ?
C37A C38A C39A C40A 174.74(18) . . . . ?
C49A N5A C41A C42A -175.32(19) . . . . ?
C37A N5A C41A C42A 63.3(2) . . . . ?
C45A N5A C41A C42A -54.8(2) . . . . ?
N5A C41A C42A C43A -171.4(2) . . . . ?
C41A C42A C43A C44A 79.0(3) . . . . ?
C49A N5A C45A C46A 45.2(6) . . . . ?
C41A N5A C45A C46A -71.7(6) . . . . ?
C37A N5A C45A C46A 167.3(6) . . . . ?
N5A C45A C46A C47A -171.5(7) . . . . ?
C45A C46A C47A C48A -171.2(9) . . . . ?
C41A N5A C49A C50A -172.43(16) . . . . ?
C37A N5A C49A C50A -51.6(2) . . . . ?
C45A N5A C49A C50A 67.3(2) . . . . ?
N5A C49A C50A C51A -163.62(16) . . . . ?
C49A C50A C51A C52A 73.1(2) . . . . ?
C9B N2B C1B C2B -1.21(18) . . . . ?
C9B N2B C1B C14B 176.86(13) . . . . ?
N2B C1B C2B C4B 1.63(17) . . . . ?
C14B C1B C2B C4B -176.16(15) . . . . ?
N2B C1B C2B C3B -177.57(15) . . . . ?
C14B C1B C2B C3B 4.6(3) . . . . ?
C1B C2B C4B C9B -1.46(17) . . . . ?
C3B C2B C4B C9B 177.77(14) . . . . ?
C1B C2B C4B C5B 175.96(17) . . . . ?
C3B C2B C4B C5B -4.8(3) . . . . ?
C9B C4B C5B C6B -0.5(2) . . . . ?
C2B C4B C5B C6B -177.73(17) . . . . ?
C4B C5B C6B C7B -1.0(3) . . . . ?
C5B C6B C7B C8B 1.0(3) . . . . ?
C6B C7B C8B C9B 0.6(2) . . . . ?
C6B C7B C8B N1B 178.58(16) . . . . ?
C10B N1B C8B C7B 17.0(3) . . . . ?
C10B N1B C8B C9B -165.10(16) . . . . ?
C1B N2B C9B C4B 0.24(17) . . . . ?
C1B N2B C9B C8B -179.03(16) . . . . ?
C5B C4B C9B N2B -177.09(14) . . . . ?
C2B C4B C9B N2B 0.76(17) . . . . ?
C5B C4B C9B C8B 2.2(2) . . . . ?
C2B C4B C9B C8B -179.91(14) . . . . ?
C7B C8B C9B N2B 176.93(16) . . . . ?
N1B C8B C9B N2B -1.2(3) . . . . ?
C7B C8B C9B C4B -2.2(2) . . . . ?
N1B C8B C9B C4B 179.66(14) . . . . ?
C8B N1B C10B O1B -2.7(3) . . . . ?
C8B N1B C10B C11B 169.9(7) . . . . ?
C8B N1B C10B C11D -175.8(5) . . . . ?
O1B C10B C11B C12B -57.2(13) . . . . ?
N1B C10B C11B C12B 130.0(9) . . . . ?
C11D C10B C11B C12B 28(5) . . . . ?
C10B C11B C12B C13B 171.9(9) . . . . ?
O1B C10B C11D C12D -60.5(13) . . . . ?
N1B C10B C11D C12D 112.8(9) . . . . ?
C11B C10B C11D C12D -163(6) . . . . ?
C10B C11D C12D C13D -53.9(13) . . . . ?
C2B C1B C14B C17B -104.12(19) . . . . ?
N2B C1B C14B C17B 78.27(17) . . . . ?
C2B C1B C14B C15B 128.07(17) . . . . ?
N2B C1B C14B C15B -49.54(18) . . . . ?
C17B C14B C15B C16B 168.10(14) . . . . ?
C1B C14B C15B C16B -64.33(17) . . . . ?
C25B N3B C17B C18B -0.06(17) . . . . ?
C25B N3B C17B C14B 178.92(13) . . . . ?
C1B C14B C17B C18B 101.42(18) . . . . ?
C15B C14B C17B C18B -131.48(16) . . . . ?
C1B C14B C17B N3B -77.36(17) . . . . ?
C15B C14B C17B N3B 49.74(19) . . . . ?
N3B C17B C18B C20B 0.12(17) . . . . ?
C14B C17B C18B C20B -178.77(14) . . . . ?
N3B C17B C18B C19B -178.18(14) . . . . ?
C14B C17B C18B C19B 2.9(3) . . . . ?
C17B C18B C20B C21B 178.98(16) . . . . ?
C19B C18B C20B C21B -2.7(3) . . . . ?
C17B C18B C20B C25B -0.14(17) . . . . ?
C19B C18B C20B C25B 178.18(14) . . . . ?
C25B C20B C21B C22B 0.2(2) . . . . ?
C18B C20B C21B C22B -178.85(16) . . . . ?
C20B C21B C22B C23B 0.0(2) . . . . ?
C21B C22B C23B C24B -0.8(2) . . . . ?
C22B C23B C24B N4B -176.03(15) . . . . ?
C22B C23B C24B C25B 1.2(2) . . . . ?
C26B N4B C24B C23B -16.0(2) . . . . ?
C26B N4B C24B C25B 166.84(15) . . . . ?
C17B N3B C25B C20B -0.03(16) . . . . ?
C17B N3B C25B C24B -179.47(15) . . . . ?
C21B C20B C25B N3B -179.16(13) . . . . ?
C18B C20B C25B N3B 0.10(16) . . . . ?
C21B C20B C25B C24B 0.3(2) . . . . ?
C18B C20B C25B C24B 179.59(14) . . . . ?
C23B C24B C25B N3B 178.37(15) . . . . ?
N4B C24B C25B N3B -4.2(2) . . . . ?
C23B C24B C25B C20B -1.0(2) . . . . ?
N4B C24B C25B C20B 176.38(14) . . . . ?
C24B N4B C26B O2B -9.6(3) . . . . ?
C24B N4B C26B C27B 166.60(15) . . . . ?
O2B C26B C27B C28B 80.6(2) . . . . ?
N4B C26B C27B C28B -95.67(18) . . . . ?
C26B C27B C28B C29B 179.88(15) . . . . ?
O4B C30B C31B C36B 171.92(16) . . . . ?
O3B C30B C31B C36B -6.3(2) . . . . ?
O4B C30B C31B C32B -5.4(2) . . . . ?
O3B C30B C31B C32B 176.39(15) . . . . ?
C36B C31B C32B C33B -0.6(2) . . . . ?
C30B C31B C32B C33B 176.81(15) . . . . ?
C31B C32B C33B C34B 0.0(3) . . . . ?
C32B C33B C34B C35B 0.9(3) . . . . ?
C33B C34B C35B C36B -1.2(3) . . . . ?
C34B C35B C36B C31B 0.6(3) . . . . ?
C32B C31B C36B C35B 0.3(3) . . . . ?
C30B C31B C36B C35B -177.09(16) . . . . ?
C41B N5B C37B C38B 62.70(19) . . . . ?
C45B N5B C37B C38B -175.65(15) . . . . ?
C49B N5B C37B C38B -54.35(19) . . . . ?
N5B C37B C38B C39B 173.49(16) . . . . ?
C37B C38B C39B C40B -174.03(19) . . . . ?
C37B N5B C41B C42B 63.30(19) . . . . ?
C45B N5B C41B C42B -55.4(2) . . . . ?
C49B N5B C41B C42B -176.09(15) . . . . ?
N5B C41B C42B C43B 177.65(16) . . . . ?
C41B C42B C43B C44B -175.56(19) . . . . ?
C37B N5B C45B C46B -172.0(3) . . . . ?
C41B N5B C45B C46B -50.9(3) . . . . ?
C49B N5B C45B C46B 66.5(3) . . . . ?
N5B C45B C46B C47B 167.9(5) . . . . ?
C45B C46B C47B C48B 177.3(6) . . . . ?
C37B N5B C49B C50B -57.56(19) . . . . ?
C41B N5B C49B C50B -177.69(15) . . . . ?
C45B N5B C49B C50B 61.21(18) . . . . ?
N5B C49B C50B C51B 175.9(3) . . . . ?
C49B C50B C51B C52B 171.5(4) . . . . ?
